data_4322048
loop_
_publ_author_name
'Svilen Bobev'
'Slavi C. Sevov'

_publ_section_title
;
 Cs7In4Bi6: A Zintl Phase Tailored from the PbO-Type Layers of the Parent
 InBi Compound
;
_journal_name_full 'Inorganic Chemistry'
_journal_page_first 2672
_journal_page_last 2675
_journal_paper_doi 10.1021/ic990113n
_journal_volume 38
_journal_year 1999
_chemical_formula_sum 'Bi12 Cs14 In8'
_chemical_formula_weight 5287.06
_chemical_name_systematic
;
Cs7In4Bi6
;
_space_group_IT_number 2
_symmetry_cell_setting triclinic
_symmetry_space_group_name_Hall '-P 1'
_symmetry_space_group_name_H-M 'P -1'
_atom_sites_solution_primary direct
_atom_sites_solution_secondary difmap
_audit_creation_method SHELXL
_cell_angle_alpha 94.457(7)
_cell_angle_beta 91.462(6)
_cell_angle_gamma 90.214(6)
_cell_formula_units_Z 2
_cell_length_a 10.1851(4)
_cell_length_b 10.2318(7)
_cell_length_c 27.617(2)
_cell_measurement_reflns_used 24
_cell_measurement_temperature 293(2)
_cell_measurement_theta_max 19.635
_cell_measurement_theta_min 15.368
_cell_volume 2868.3(3)
_computing_cell_refinement CAD4_(Enraf-Nonius,_1977)
_computing_data_collection CAD4_(Enraf-Nonius,_1977)
_computing_data_reduction SDP_Package_(Enraf-Nonius,_1985)
_computing_molecular_graphics 'SHELXTL (Siemens, 1994)'
_computing_publication_material 'SHELXTL (Siemens, 1994)'
_computing_structure_refinement 'SHELXL-93 (Sheldrick, 1993)'
_computing_structure_solution 'SHELXS-86 (Sheldrick, 1990)'
_diffrn_ambient_temperature 293(2)
_diffrn_measurement_device Enraf_Nonius_CAD4
_diffrn_measurement_method omega-2theta
_diffrn_radiation_monochromator graphite
_diffrn_radiation_source 'fine-focus sealed tube'
_diffrn_radiation_type MoK\a
_diffrn_radiation_wavelength 0.71073
_diffrn_reflns_av_R_equivalents 0.0000
_diffrn_reflns_av_sigmaI/netI 0.0519
_diffrn_reflns_limit_h_max 12
_diffrn_reflns_limit_h_min -12
_diffrn_reflns_limit_k_max 12
_diffrn_reflns_limit_k_min -12
_diffrn_reflns_limit_l_max 32
_diffrn_reflns_limit_l_min 0
_diffrn_reflns_number 10041
_diffrn_reflns_theta_max 24.98
_diffrn_reflns_theta_min 2.00
_diffrn_standards_interval_count 200
_diffrn_standards_interval_time 120
_diffrn_standards_number 3
_exptl_absorpt_coefficient_mu 48.556
_exptl_absorpt_correction_T_max 1.000
_exptl_absorpt_correction_T_min 0.544
_exptl_absorpt_correction_type empirical
_exptl_crystal_colour grey
_exptl_crystal_density_diffrn 6.122
_exptl_crystal_description irregular
_exptl_crystal_F_000 4316
_exptl_crystal_size_max 0.30
_exptl_crystal_size_mid 0.20
_exptl_crystal_size_min 0.20
_refine_diff_density_max 5.741
_refine_diff_density_min -6.903
_refine_diff_density_rms 1.053
_refine_ls_extinction_method none
_refine_ls_goodness_of_fit_all 1.445
_refine_ls_goodness_of_fit_obs 1.503
_refine_ls_matrix_type full
_refine_ls_number_parameters 307
_refine_ls_number_reflns 9945
_refine_ls_number_restraints 0
_refine_ls_restrained_S_all 2.619
_refine_ls_restrained_S_obs 1.503
_refine_ls_R_factor_all 0.0982
_refine_ls_R_factor_obs 0.0748
_refine_ls_shift/esd_max 0.000
_refine_ls_shift/esd_mean 0.000
_refine_ls_structure_factor_coef Fsqd
_refine_ls_weighting_details 'w=1/[\s^2^(Fo^2^)+(0.1406P)^2^+306.6713P] where P=(Fo^2^+2Fc^2^)/3'
_refine_ls_weighting_scheme calc
_refine_ls_wR_factor_all 0.3606
_refine_ls_wR_factor_obs 0.1917
_reflns_number_observed 7990
_reflns_number_total 10041
_reflns_observed_criterion >2sigma(I)
_cod_data_source_file ic990113n.cif
_cod_data_source_block IC990113N
_cod_depositor_comments
;
The following automatic conversions were performed:

'_refine_ls_weighting_scheme' value 'calc
w=1/[\s^2^(Fo^2^)+(0.1406P)^2^+306.6713P] where P=(Fo^2^+2Fc^2^)/3'
was changed to 'calc'. New tag '_refine_ls_weighting_details' was
created. The value of the new tag was set to
'w=1/[\s^2^(Fo^2^)+(0.1406P)^2^+306.6713P] where P=(Fo^2^+2Fc^2^)/3'.

Automatic conversion script
Id: cif_fix_values 3143 2015-03-26 13:38:13Z robertas 
;
_cod_database_code 4322048

loop_
_symmetry_equiv_pos_as_xyz
'x, y, z'
'-x, -y, -z'

loop_
_atom_site_aniso_label
_atom_site_aniso_U_11
_atom_site_aniso_U_22
_atom_site_aniso_U_33
_atom_site_aniso_U_23
_atom_site_aniso_U_13
_atom_site_aniso_U_12
Bi1 0.0140(6) 0.0168(6) 0.0182(6) 0.0018(5) 0.0021(5) -0.0005(5)
Bi2 0.0145(6) 0.0173(7) 0.0210(7) 0.0040(5) -0.0015(5) -0.0008(5)
Bi3 0.0126(6) 0.0183(7) 0.0181(6) 0.0018(5) 0.0036(5) -0.0023(5)
Bi4 0.0154(6) 0.0169(7) 0.0229(7) 0.0046(5) 0.0013(5) 0.0010(5)
Bi5 0.0134(6) 0.0197(7) 0.0176(6) 0.0010(5) 0.0035(5) -0.0034(5)
Bi6 0.0186(6) 0.0172(7) 0.0188(6) 0.0044(5) 0.0002(5) 0.0023(5)
Bi7 0.0212(6) 0.0218(7) 0.0164(6) 0.0014(5) 0.0030(5) -0.0064(5)
Bi8 0.0212(6) 0.0209(7) 0.0178(6) 0.0017(5) -0.0011(5) 0.0059(5)
Bi9 0.0174(6) 0.0182(7) 0.0172(6) 0.0025(5) 0.0031(5) -0.0017(5)
Bi10 0.0198(6) 0.0197(7) 0.0213(7) -0.0011(5) 0.0011(5) -0.0032(5)
Bi11 0.0219(7) 0.0203(7) 0.0242(7) -0.0008(5) -0.0027(5) 0.0067(5)
Bi12 0.0176(6) 0.0175(7) 0.0207(7) -0.0006(5) -0.0010(5) 0.0013(5)
In1 0.0185(11) 0.0159(12) 0.0182(12) 0.0013(9) 0.0042(9) -0.0032(9)
In2 0.0159(11) 0.0179(12) 0.0174(12) 0.0039(9) 0.0024(9) -0.0022(9)
In3 0.0187(11) 0.0183(12) 0.0191(12) 0.0043(10) 0.0008(9) 0.0007(9)
In4 0.0149(11) 0.0208(13) 0.0205(12) 0.0056(10) 0.0023(9) 0.0009(9)
In5 0.0170(11) 0.0154(12) 0.0182(12) 0.0038(9) 0.0035(9) 0.0026(9)
In6 0.0172(11) 0.0204(13) 0.0199(12) 0.0032(10) 0.0051(9) -0.0034(9)
In7 0.0156(11) 0.0196(12) 0.0167(12) 0.0040(9) 0.0023(9) -0.0014(9)
In8 0.0179(11) 0.0152(12) 0.0156(12) 0.0023(9) 0.0037(9) 0.0016(9)
Cs1 0.0199(10) 0.0202(11) 0.0214(11) 0.0045(8) 0.0016(8) -0.0028(8)
Cs2 0.0209(10) 0.0244(12) 0.0215(11) 0.0033(9) 0.0004(8) 0.0029(9)
Cs3 0.0234(11) 0.0218(11) 0.0224(11) 0.0034(9) 0.0023(8) -0.0012(9)
Cs4 0.0291(12) 0.0236(12) 0.0246(12) 0.0002(9) 0.0030(9) -0.0033(9)
Cs5 0.0312(12) 0.0282(13) 0.0346(13) 0.0032(10) -0.0004(10) 0.0019(10)
Cs6 0.0261(12) 0.0362(14) 0.0250(12) 0.0055(10) 0.0035(9) 0.0085(10)
Cs7 0.0316(13) 0.0290(14) 0.048(2) 0.0071(11) 0.0025(11) -0.0002(10)
Cs8 0.0239(11) 0.0315(13) 0.0384(14) -0.0048(11) -0.0028(10) 0.0041(10)
Cs9 0.0229(11) 0.0298(13) 0.0267(12) -0.0050(10) 0.0015(9) 0.0017(9)
Cs10 0.0302(13) 0.0360(15) 0.0425(15) -0.0038(11) 0.0158(11) -0.0052(11)
Cs11 0.0264(12) 0.038(2) 0.059(2) -0.0049(13) 0.0041(12) -0.0014(11)
Cs12 0.0317(13) 0.0324(14) 0.051(2) 0.0061(12) 0.0032(11) -0.0056(11)
Cs13 0.0303(12) 0.0248(12) 0.0295(12) 0.0070(10) -0.0001(9) -0.0029(9)
Cs14 0.0354(13) 0.0361(15) 0.0373(14) -0.0093(11) -0.0043(11) -0.0018(11)

loop_
_atom_site_label
_atom_site_type_symbol
_atom_site_fract_x
_atom_site_fract_y
_atom_site_fract_z
_atom_site_U_iso_or_equiv
_atom_site_thermal_displace_type
_atom_site_occupancy
_atom_site_calc_flag
_atom_site_refinement_flags
_atom_site_disorder_group
Bi1 Bi 0.31187(11) 0.78077(12) 0.47190(4) 0.0163(3) Uani 1 d . .
Bi2 Bi -0.13790(12) 0.64566(12) 0.46633(5) 0.0175(3) Uani 1 d . .
Bi3 Bi 0.48010(11) 0.71012(12) 0.30927(5) 0.0163(3) Uani 1 d . .
Bi4 Bi 0.77914(12) 0.53776(12) 0.19013(5) 0.0182(3) Uani 1 d . .
Bi5 Bi 0.16664(11) 0.44853(13) 0.35104(5) 0.0168(3) Uani 1 d . .
Bi6 Bi 0.48883(12) 0.83737(12) 0.14584(5) 0.0180(3) Uani 1 d . .
Bi7 Bi 0.96306(12) 0.97538(13) 0.14206(5) 0.0198(3) Uani 1 d . .
Bi8 Bi 0.02541(12) 0.92403(13) 0.35536(5) 0.0199(3) Uani 1 d . .
Bi9 Bi 0.78680(12) 0.68383(12) 0.01992(5) 0.0175(3) Uani 1 d . .
Bi10 Bi 0.30154(12) 0.38776(13) 0.18974(5) 0.0204(3) Uani 1 d . .
Bi11 Bi 0.61162(13) 0.22657(13) 0.32283(5) 0.0223(3) Uani 1 d . .
Bi12 Bi -0.65596(12) -1.13321(13) 0.96267(5) 0.0187(3) Uani 1 d . .
In1 In 0.1349(2) 0.5393(2) 0.45484(8) 0.0175(5) Uani 1 d . .
In2 In 0.7737(2) 0.7566(2) 0.12837(8) 0.0169(5) Uani 1 d . .
In3 In 0.4172(2) 0.4125(2) 0.29331(9) 0.0186(5) Uani 1 d . .
In4 In 0.5514(2) 0.8598(2) 0.04164(9) 0.0185(5) Uani 1 d . .
In5 In 0.0348(2) 0.8927(2) 0.46235(8) 0.0167(5) Uani 1 d . .
In6 In 0.4996(2) 0.6017(2) 0.20505(9) 0.0190(5) Uani 1 d . .
In7 In 0.9030(2) 0.9626(2) 0.03594(8) 0.0171(5) Uani 1 d . .
In8 In 0.2371(2) 0.7331(2) 0.36525(8) 0.0161(5) Uani 1 d . .
Cs1 Cs -0.1003(2) 0.2549(2) 0.41513(8) 0.0203(4) Uani 1 d . .
Cs2 Cs 0.7165(2) 0.9001(2) -0.08854(8) 0.0222(5) Uani 1 d . .
Cs3 Cs 0.7479(2) 0.9073(2) 0.25662(8) 0.0224(5) Uani 1 d . .
Cs4 Cs 0.5159(2) 0.4733(2) 0.07423(8) 0.0258(5) Uani 1 d . .
Cs5 Cs -0.3467(2) 0.9316(2) 0.41545(9) 0.0313(5) Uani 1 d . .
Cs6 Cs 0.8181(2) 0.5718(2) 0.32934(8) 0.0289(5) Uani 1 d . .
Cs7 Cs 0.3064(2) 0.1477(3) 0.41983(10) 0.0361(6) Uani 1 d . .
Cs8 Cs 0.1187(2) 0.6964(2) 0.23132(9) 0.0317(5) Uani 1 d . .
Cs9 Cs 0.5220(2) 0.4869(2) 0.42693(8) 0.0268(5) Uani 1 d . .
Cs10 Cs 0.9583(2) 0.3418(3) 0.08858(10) 0.0363(6) Uani 1 d . .
Cs11 Cs 0.1684(2) 0.6940(3) 0.07203(11) 0.0415(7) Uani 1 d . .
Cs12 Cs 0.3193(2) 0.0321(3) 0.26080(11) 0.0381(6) Uani 1 d . .
Cs13 Cs 0.6275(2) 0.1942(2) 0.17790(9) 0.0280(5) Uani 1 d . .
Cs14 Cs 0.9809(3) 0.2536(3) 0.25064(10) 0.0370(6) Uani 1 d . .

loop_
_atom_type_symbol
_atom_type_description
_atom_type_scat_dispersion_real
_atom_type_scat_dispersion_imag
_atom_type_scat_source
In In -0.7276 1.3100 'International Tables Vol C Tables 4.2.6.8 and 6.1.1.4'
Cs Cs -0.3680 2.1192 'International Tables Vol C Tables 4.2.6.8 and 6.1.1.4'
Bi Bi -4.1077 10.2566 'International Tables Vol C Tables 4.2.6.8 and 6.1.1.4'

loop_
_geom_angle_atom_site_label_1
_geom_angle_atom_site_label_2
_geom_angle_atom_site_label_3
_geom_angle
_geom_angle_site_symmetry_1
_geom_angle_site_symmetry_3
_geom_angle_publ_flag
In8 Bi1 In1 69.54(7) . . ?
In8 Bi1 In5 74.97(7) . . ?
In1 Bi1 In5 75.70(7) . . ?
In8 Bi1 Cs9 75.60(6) . . ?
In1 Bi1 Cs9 71.22(6) . . ?
In5 Bi1 Cs9 141.60(7) . . ?
In8 Bi1 Cs1 129.38(6) . 2_566 ?
In1 Bi1 Cs1 70.26(6) . 2_566 ?
In5 Bi1 Cs1 66.31(6) . 2_566 ?
Cs9 Bi1 Cs1 117.83(6) . 2_566 ?
In8 Bi1 Cs5 143.20(7) . 2_576 ?
In1 Bi1 Cs5 132.52(7) . 2_576 ?
In5 Bi1 Cs5 82.77(6) . 2_576 ?
Cs9 Bi1 Cs5 134.62(6) . 2_576 ?
Cs1 Bi1 Cs5 62.36(5) 2_566 2_576 ?
In8 Bi1 Cs7 74.99(6) . 1_565 ?
In1 Bi1 Cs7 133.58(7) . 1_565 ?
In5 Bi1 Cs7 66.78(6) . 1_565 ?
Cs9 Bi1 Cs7 127.06(6) . 1_565 ?
Cs1 Bi1 Cs7 114.92(6) 2_566 1_565 ?
Cs5 Bi1 Cs7 69.36(6) 2_576 1_565 ?
In8 Bi1 Cs5 82.17(6) . 1_655 ?
In1 Bi1 Cs5 138.56(7) . 1_655 ?
In5 Bi1 Cs5 126.10(6) . 1_655 ?
Cs9 Bi1 Cs5 72.84(5) . 1_655 ?
Cs1 Bi1 Cs5 147.52(6) 2_566 1_655 ?
Cs5 Bi1 Cs5 87.99(6) 2_576 1_655 ?
Cs7 Bi1 Cs5 60.32(5) 1_565 1_655 ?
In8 Bi1 Cs9 130.09(6) . 2_666 ?
In1 Bi1 Cs9 77.10(6) . 2_666 ?
In5 Bi1 Cs9 130.91(6) . 2_666 ?
Cs9 Bi1 Cs9 58.78(6) . 2_666 ?
Cs1 Bi1 Cs9 66.32(5) 2_566 2_666 ?
Cs5 Bi1 Cs9 86.56(5) 2_576 2_666 ?
Cs7 Bi1 Cs9 149.04(6) 1_565 2_666 ?
Cs5 Bi1 Cs9 101.08(5) 1_655 2_666 ?
In1 Bi2 In1 80.68(7) 2_566 . ?
In1 Bi2 In5 126.56(7) 2_566 . ?
In1 Bi2 In5 76.09(7) . . ?
In1 Bi2 Cs6 129.24(7) 2_566 1_455 ?
In1 Bi2 Cs6 86.45(6) . 1_455 ?
In5 Bi2 Cs6 96.68(7) . 1_455 ?
In1 Bi2 Cs9 85.67(6) 2_566 1_455 ?
In1 Bi2 Cs9 130.24(7) . 1_455 ?
In5 Bi2 Cs9 144.25(7) . 1_455 ?
Cs6 Bi2 Cs9 66.31(5) 1_455 1_455 ?
In1 Bi2 Cs5 141.58(7) 2_566 . ?
In1 Bi2 Cs5 136.84(7) . . ?
In5 Bi2 Cs5 69.98(6) . . ?
Cs6 Bi2 Cs5 72.16(6) 1_455 . ?
Cs9 Bi2 Cs5 74.79(5) 1_455 . ?
In1 Bi2 Cs7 75.86(6) 2_566 2_566 ?
In1 Bi2 Cs7 130.96(7) . 2_566 ?
In5 Bi2 Cs7 84.35(6) . 2_566 ?
Cs6 Bi2 Cs7 140.89(6) 1_455 2_566 ?
Cs9 Bi2 Cs7 90.32(6) 1_455 2_566 ?
Cs5 Bi2 Cs7 71.59(6) . 2_566 ?
In1 Bi2 Cs1 63.46(6) 2_566 2_566 ?
In1 Bi2 Cs1 67.55(6) . 2_566 ?
In5 Bi2 Cs1 63.24(6) . 2_566 ?
Cs6 Bi2 Cs1 149.78(6) 1_455 2_566 ?
Cs9 Bi2 Cs1 142.80(6) 1_455 2_566 ?
Cs5 Bi2 Cs1 116.39(6) . 2_566 ?
Cs7 Bi2 Cs1 63.48(5) 2_566 2_566 ?
In1 Bi2 Cs1 66.56(6) 2_566 . ?
In1 Bi2 Cs1 62.38(6) . . ?
In5 Bi2 Cs1 134.23(6) . . ?
Cs6 Bi2 Cs1 63.99(5) 1_455 . ?
Cs9 Bi2 Cs1 68.26(5) 1_455 . ?
Cs5 Bi2 Cs1 130.85(6) . . ?
Cs7 Bi2 Cs1 137.44(6) 2_566 . ?
Cs1 Bi2 Cs1 112.66(4) 2_566 . ?
In8 Bi3 In6 125.88(7) . . ?
In8 Bi3 In3 86.68(7) . . ?
In6 Bi3 In3 66.35(7) . . ?
In8 Bi3 Cs6 135.59(7) . . ?
In6 Bi3 Cs6 86.70(6) . . ?
In3 Bi3 Cs6 80.02(6) . . ?
In8 Bi3 Cs3 143.23(7) . . ?
In6 Bi3 Cs3 74.55(6) . . ?
In3 Bi3 Cs3 129.68(7) . . ?
Cs6 Bi3 Cs3 67.01(5) . . ?
In8 Bi3 Cs5 87.50(6) . 1_655 ?
In6 Bi3 Cs5 144.95(7) . 1_655 ?
In3 Bi3 Cs5 133.75(7) . 1_655 ?
Cs6 Bi3 Cs5 72.71(6) . 1_655 ?
Cs3 Bi3 Cs5 71.39(5) . 1_655 ?
In8 Bi3 Cs12 78.26(6) . 1_565 ?
In6 Bi3 Cs12 88.24(7) . 1_565 ?
In3 Bi3 Cs12 134.25(7) . 1_565 ?
Cs6 Bi3 Cs12 138.29(6) . 1_565 ?
Cs3 Bi3 Cs12 71.74(5) . 1_565 ?
Cs5 Bi3 Cs12 88.86(6) 1_655 1_565 ?
In8 Bi3 Cs9 71.77(6) . . ?
In6 Bi3 Cs9 123.92(7) . . ?
In3 Bi3 Cs9 62.10(6) . . ?
Cs6 Bi3 Cs9 64.52(5) . . ?
Cs3 Bi3 Cs9 125.85(5) . . ?
Cs5 Bi3 Cs9 72.52(5) 1_655 . ?
Cs12 Bi3 Cs9 145.04(6) 1_565 . ?
In8 Bi3 Cs8 62.11(6) . . ?
In6 Bi3 Cs8 66.18(6) . . ?
In3 Bi3 Cs8 76.30(6) . . ?
Cs6 Bi3 Cs8 149.39(6) . . ?
Cs3 Bi3 Cs8 115.44(6) . . ?
Cs5 Bi3 Cs8 137.87(6) 1_655 . ?
Cs12 Bi3 Cs8 58.41(5) 1_565 . ?
Cs9 Bi3 Cs8 118.48(5) . . ?
In2 Bi4 In6 84.45(7) . . ?
In2 Bi4 Cs13 133.48(7) . . ?
In6 Bi4 Cs13 79.56(6) . . ?
In2 Bi4 Cs10 87.57(7) . . ?
In6 Bi4 Cs10 132.97(7) . . ?
Cs13 Bi4 Cs10 72.99(6) . . ?
In2 Bi4 Cs6 124.81(7) . . ?
In6 Bi4 Cs6 86.19(6) . . ?
Cs13 Bi4 Cs6 97.49(6) . . ?
Cs10 Bi4 Cs6 134.11(6) . . ?
In2 Bi4 Cs8 81.73(6) . 1_655 ?
In6 Bi4 Cs8 136.28(7) . 1_655 ?
Cs13 Bi4 Cs8 136.97(6) . 1_655 ?
Cs10 Bi4 Cs8 87.68(6) . 1_655 ?
Cs6 Bi4 Cs8 68.85(6) . 1_655 ?
In2 Bi4 Cs14 149.40(7) . . ?
In6 Bi4 Cs14 126.13(7) . . ?
Cs13 Bi4 Cs14 63.01(5) . . ?
Cs10 Bi4 Cs14 72.46(6) . . ?
Cs6 Bi4 Cs14 63.69(5) . . ?
Cs8 Bi4 Cs14 74.69(6) 1_655 . ?
In2 Bi4 Cs3 62.42(6) . . ?
In6 Bi4 Cs3 70.18(6) . . ?
Cs13 Bi4 Cs3 144.54(6) . . ?
Cs10 Bi4 Cs3 142.06(6) . . ?
Cs6 Bi4 Cs3 63.24(5) . . ?
Cs8 Bi4 Cs3 66.63(5) 1_655 . ?
Cs14 Bi4 Cs3 122.31(6) . . ?
In2 Bi4 Cs4 68.09(6) . . ?
In6 Bi4 Cs4 61.33(6) . . ?
Cs13 Bi4 Cs4 65.86(5) . . ?
Cs10 Bi4 Cs4 72.69(6) . . ?
Cs6 Bi4 Cs4 145.00(6) . . ?
Cs8 Bi4 Cs4 144.17(6) 1_655 . ?
Cs14 Bi4 Cs4 124.19(6) . . ?
Cs3 Bi4 Cs4 112.05(5) . . ?
In1 Bi5 In8 71.13(7) . . ?
In1 Bi5 In3 129.37(7) . . ?
In8 Bi5 In3 86.99(7) . . ?
In1 Bi5 Cs14 139.09(7) . 1_455 ?
In8 Bi5 Cs14 131.72(7) . 1_455 ?
In3 Bi5 Cs14 89.39(7) . 1_455 ?
In1 Bi5 Cs6 86.81(6) . 1_455 ?
In8 Bi5 Cs6 84.62(6) . 1_455 ?
In3 Bi5 Cs6 137.19(7) . 1_455 ?
Cs14 Bi5 Cs6 66.39(6) 1_455 1_455 ?
In1 Bi5 Cs1 66.34(6) . . ?
In8 Bi5 Cs1 128.99(7) . . ?
In3 Bi5 Cs1 142.47(7) . . ?
Cs14 Bi5 Cs1 74.57(6) 1_455 . ?
Cs6 Bi5 Cs1 66.52(5) 1_455 . ?
In1 Bi5 Cs7 77.43(7) . . ?
In8 Bi5 Cs7 129.51(7) . . ?
In3 Bi5 Cs7 83.50(6) . . ?
Cs14 Bi5 Cs7 97.71(6) 1_455 . ?
Cs6 Bi5 Cs7 132.30(6) 1_455 . ?
Cs1 Bi5 Cs7 65.90(5) . . ?
In1 Bi5 Cs9 67.49(6) . . ?
In8 Bi5 Cs9 71.33(6) . . ?
In3 Bi5 Cs9 62.29(6) . . ?
Cs14 Bi5 Cs9 144.51(6) 1_455 . ?
Cs6 Bi5 Cs9 149.10(6) 1_455 . ?
Cs1 Bi5 Cs9 114.26(5) . . ?
Cs7 Bi5 Cs9 60.39(5) . . ?
In1 Bi5 Cs8 124.38(7) . . ?
In8 Bi5 Cs8 60.08(6) . . ?
In3 Bi5 Cs8 74.77(6) . . ?
Cs14 Bi5 Cs8 72.54(6) 1_455 . ?
Cs6 Bi5 Cs8 64.71(5) 1_455 . ?
Cs1 Bi5 Cs8 128.76(5) . . ?
Cs7 Bi5 Cs8 156.06(6) . . ?
Cs9 Bi5 Cs8 115.44(5) . . ?
In4 Bi6 In6 129.76(8) . . ?
In4 Bi6 In2 70.23(7) . . ?
In6 Bi6 In2 81.01(7) . . ?
In4 Bi6 Cs2 67.73(6) . 2_675 ?
In6 Bi6 Cs2 148.69(7) . 2_675 ?
In2 Bi6 Cs2 129.66(7) . 2_675 ?
In4 Bi6 Cs13 89.66(6) . 1_565 ?
In6 Bi6 Cs13 129.45(7) . 1_565 ?
In2 Bi6 Cs13 86.36(6) . 1_565 ?
Cs2 Bi6 Cs13 67.21(5) 2_675 1_565 ?
In4 Bi6 Cs3 124.07(6) . . ?
In6 Bi6 Cs3 70.92(6) . . ?
In2 Bi6 Cs3 62.73(6) . . ?
Cs2 Bi6 Cs3 124.76(6) 2_675 . ?
Cs13 Bi6 Cs3 59.88(5) 1_565 . ?
In4 Bi6 Cs11 75.73(7) . . ?
In6 Bi6 Cs11 91.12(7) . . ?
In2 Bi6 Cs11 126.72(7) . . ?
Cs2 Bi6 Cs11 66.43(6) 2_675 . ?
Cs13 Bi6 Cs11 133.54(6) 1_565 . ?
Cs3 Bi6 Cs11 158.97(6) . . ?
In4 Bi6 Cs12 142.37(7) . 1_565 ?
In6 Bi6 Cs12 87.26(7) . 1_565 ?
In2 Bi6 Cs12 131.46(7) . 1_565 ?
Cs2 Bi6 Cs12 76.34(6) 2_675 1_565 ?
Cs13 Bi6 Cs12 65.72(5) 1_565 1_565 ?
Cs3 Bi6 Cs12 68.88(5) . 1_565 ?
Cs11 Bi6 Cs12 100.27(6) . 1_565 ?
In4 Bi6 Cs4 69.54(6) . . ?
In6 Bi6 Cs4 61.57(6) . . ?
In2 Bi6 Cs4 67.68(6) . . ?
Cs2 Bi6 Cs4 119.15(6) 2_675 . ?
Cs13 Bi6 Cs4 150.75(6) 1_565 . ?
Cs3 Bi6 Cs4 114.65(5) . . ?
Cs11 Bi6 Cs4 62.52(5) . . ?
Cs12 Bi6 Cs4 142.26(6) 1_565 . ?
In2 Bi7 In7 77.38(7) . . ?
In2 Bi7 Cs2 140.66(7) . 2_775 ?
In7 Bi7 Cs2 76.57(6) . 2_775 ?
In2 Bi7 Cs14 127.25(7) . 1_565 ?
In7 Bi7 Cs14 136.27(7) . 1_565 ?
Cs2 Bi7 Cs14 91.72(6) 2_775 1_565 ?
In2 Bi7 Cs11 76.95(7) . 1_655 ?
In7 Bi7 Cs11 69.10(7) . 1_655 ?
Cs2 Bi7 Cs11 66.45(6) 2_775 1_655 ?
Cs14 Bi7 Cs11 143.52(6) 1_565 1_655 ?
In2 Bi7 Cs3 63.62(6) . . ?
In7 Bi7 Cs3 132.89(6) . . ?
Cs2 Bi7 Cs3 150.32(6) 2_775 . ?
Cs14 Bi7 Cs3 64.85(5) 1_565 . ?
Cs11 Bi7 Cs3 121.88(6) 1_655 . ?
In2 Bi7 Cs10 130.66(7) . 1_565 ?
In7 Bi7 Cs10 67.57(6) . 1_565 ?
Cs2 Bi7 Cs10 62.22(5) 2_775 1_565 ?
Cs14 Bi7 Cs10 69.70(6) 1_565 1_565 ?
Cs11 Bi7 Cs10 118.17(6) 1_655 1_565 ?
Cs3 Bi7 Cs10 119.85(6) . 1_565 ?
In2 Bi7 Cs13 83.27(6) . 1_565 ?
In7 Bi7 Cs13 93.78(6) . 1_565 ?
Cs2 Bi7 Cs13 127.31(6) 2_775 1_565 ?
Cs14 Bi7 Cs13 60.18(5) 1_565 1_565 ?
Cs11 Bi7 Cs13 156.13(6) 1_655 1_565 ?
Cs3 Bi7 Cs13 57.89(5) . 1_565 ?
Cs10 Bi7 Cs13 66.22(5) 1_565 1_565 ?
In2 Bi7 Cs8 76.57(6) . 1_655 ?
In7 Bi7 Cs8 131.62(7) . 1_655 ?
Cs2 Bi7 Cs8 99.91(5) 2_775 1_655 ?
Cs14 Bi7 Cs8 91.63(6) 1_565 1_655 ?
Cs11 Bi7 Cs8 65.69(6) 1_655 1_655 ?
Cs3 Bi7 Cs8 64.86(5) . 1_655 ?
Cs10 Bi7 Cs8 152.56(6) 1_565 1_655 ?
Cs13 Bi7 Cs8 122.47(5) 1_565 1_655 ?
In8 Bi8 In5 77.30(7) . . ?
In8 Bi8 Cs3 126.51(7) . 1_455 ?
In5 Bi8 Cs3 134.20(7) . 1_455 ?
In8 Bi8 Cs1 140.97(7) . 1_565 ?
In5 Bi8 Cs1 74.95(6) . 1_565 ?
Cs3 Bi8 Cs1 92.50(5) 1_455 1_565 ?
In8 Bi8 Cs7 78.63(6) . 1_565 ?
In5 Bi8 Cs7 69.76(6) . 1_565 ?
Cs3 Bi8 Cs7 144.52(6) 1_455 1_565 ?
Cs1 Bi8 Cs7 66.33(5) 1_565 1_565 ?
In8 Bi8 Cs8 63.51(6) . . ?
In5 Bi8 Cs8 136.06(7) . . ?
Cs3 Bi8 Cs8 66.72(5) 1_455 . ?
Cs1 Bi8 Cs8 148.98(6) 1_565 . ?
Cs7 Bi8 Cs8 117.58(6) 1_565 . ?
In8 Bi8 Cs6 79.05(6) . 1_455 ?
In5 Bi8 Cs6 90.92(6) . 1_455 ?
Cs3 Bi8 Cs6 62.22(5) 1_455 1_455 ?
Cs1 Bi8 Cs6 127.86(5) 1_565 1_455 ?
Cs7 Bi8 Cs6 153.17(6) 1_565 1_455 ?
Cs8 Bi8 Cs6 63.86(5) . 1_455 ?
In8 Bi8 Cs5 128.98(7) . . ?
In5 Bi8 Cs5 67.34(6) . . ?
Cs3 Bi8 Cs5 67.95(5) 1_455 . ?
Cs1 Bi8 Cs5 61.77(5) 1_565 . ?
Cs7 Bi8 Cs5 118.72(6) 1_565 . ?
Cs8 Bi8 Cs5 123.70(6) . . ?
Cs6 Bi8 Cs5 66.43(5) 1_455 . ?
In8 Bi8 Cs12 74.59(6) . 1_565 ?
In5 Bi8 Cs12 131.13(7) . 1_565 ?
Cs3 Bi8 Cs12 94.55(6) 1_455 1_565 ?
Cs1 Bi8 Cs12 104.47(6) 1_565 1_565 ?
Cs7 Bi8 Cs12 66.06(6) 1_565 1_565 ?
Cs8 Bi8 Cs12 57.39(5) . 1_565 ?
Cs6 Bi8 Cs12 121.23(6) 1_455 1_565 ?
Cs5 Bi8 Cs12 155.86(6) . 1_565 ?
In8 Bi8 Cs14 130.01(7) . 1_465 ?
In5 Bi8 Cs14 139.10(7) . 1_465 ?
Cs3 Bi8 Cs14 59.59(5) 1_455 1_465 ?
Cs1 Bi8 Cs14 65.35(5) 1_565 1_465 ?
Cs7 Bi8 Cs14 85.24(5) 1_565 1_465 ?
Cs8 Bi8 Cs14 83.95(5) . 1_465 ?
Cs6 Bi8 Cs14 120.78(5) 1_455 1_465 ?
Cs5 Bi8 Cs14 100.29(5) . 1_465 ?
Cs12 Bi8 Cs14 55.68(5) 1_565 1_465 ?
In2 Bi9 In4 69.79(7) . . ?
In2 Bi9 In7 74.41(7) . . ?
In4 Bi9 In7 75.22(7) . . ?
In2 Bi9 Cs4 70.78(6) . . ?
In4 Bi9 Cs4 72.04(6) . . ?
In7 Bi9 Cs4 138.47(7) . . ?
In2 Bi9 Cs2 129.28(7) . . ?
In4 Bi9 Cs2 70.04(6) . . ?
In7 Bi9 Cs2 66.41(6) . . ?
Cs4 Bi9 Cs2 122.60(6) . . ?
In2 Bi9 Cs10 141.29(7) . 2_765 ?
In4 Bi9 Cs10 132.84(7) . 2_765 ?
In7 Bi9 Cs10 82.05(6) . 2_765 ?
Cs4 Bi9 Cs10 139.41(6) . 2_765 ?
Cs2 Bi9 Cs10 63.03(5) . 2_765 ?
In2 Bi9 Cs11 73.89(6) . 1_655 ?
In4 Bi9 Cs11 132.57(7) . 1_655 ?
In7 Bi9 Cs11 66.31(6) . 1_655 ?
Cs4 Bi9 Cs11 122.41(6) . 1_655 ?
Cs2 Bi9 Cs11 114.99(6) . 1_655 ?
Cs10 Bi9 Cs11 68.60(6) 2_765 1_655 ?
In2 Bi9 Cs4 127.65(6) . 2_665 ?
In4 Bi9 Cs4 75.24(6) . 2_665 ?
In7 Bi9 Cs4 131.51(6) . 2_665 ?
Cs4 Bi9 Cs4 61.96(6) . 2_665 ?
Cs2 Bi9 Cs4 67.74(5) . 2_665 ?
Cs10 Bi9 Cs4 90.92(6) 2_765 2_665 ?
Cs11 Bi9 Cs4 152.09(6) 1_655 2_665 ?
In2 Bi9 Cs10 75.38(6) . . ?
In4 Bi9 Cs10 133.92(6) . . ?
In7 Bi9 Cs10 122.96(6) . . ?
Cs4 Bi9 Cs10 68.57(5) . . ?
Cs2 Bi9 Cs10 154.14(6) . . ?
Cs10 Bi9 Cs10 93.09(6) 2_765 . ?
Cs11 Bi9 Cs10 59.32(5) 1_655 . ?
Cs4 Bi9 Cs10 105.23(5) 2_665 . ?
In2 Bi9 Cs11 134.46(7) . 2_665 ?
In4 Bi9 Cs11 132.50(7) . 2_665 ?
In7 Bi9 Cs11 141.58(7) . 2_665 ?
Cs4 Bi9 Cs11 79.94(5) . 2_665 ?
Cs2 Bi9 Cs11 95.77(6) . 2_665 ?
Cs10 Bi9 Cs11 59.64(5) 2_765 2_665 ?
Cs11 Bi9 Cs11 94.79(6) 1_655 2_665 ?
Cs4 Bi9 Cs11 57.72(5) 2_665 2_665 ?
Cs10 Bi9 Cs11 61.56(5) . 2_665 ?
In6 Bi10 In3 67.50(7) . . ?
In6 Bi10 Cs8 72.97(7) . . ?
In3 Bi10 Cs8 83.79(7) . . ?
In6 Bi10 Cs13 78.41(6) . . ?
In3 Bi10 Cs13 76.86(6) . . ?
Cs8 Bi10 Cs13 149.93(6) . . ?
In6 Bi10 Cs2 128.80(7) . 2_665 ?
In3 Bi10 Cs2 133.03(7) . 2_665 ?
Cs8 Bi10 Cs2 140.29(6) . 2_665 ?
Cs13 Bi10 Cs2 67.05(5) . 2_665 ?
In6 Bi10 Cs14 140.32(7) . 1_455 ?
In3 Bi10 Cs14 84.92(6) . 1_455 ?
Cs8 Bi10 Cs14 76.29(6) . 1_455 ?
Cs13 Bi10 Cs14 123.79(6) . 1_455 ?
Cs2 Bi10 Cs14 90.85(5) 2_665 1_455 ?
In6 Bi10 Cs4 62.31(6) . . ?
In3 Bi10 Cs4 121.74(6) . . ?
Cs8 Bi10 Cs4 106.99(6) . . ?
Cs13 Bi10 Cs4 66.09(5) . . ?
Cs2 Bi10 Cs4 69.44(5) 2_665 . ?
Cs14 Bi10 Cs4 153.20(6) 1_455 . ?
In6 Bi10 Cs12 123.84(7) . . ?
In3 Bi10 Cs12 64.49(6) . . ?
Cs8 Bi10 Cs12 126.74(7) . . ?
Cs13 Bi10 Cs12 64.02(5) . . ?
Cs2 Bi10 Cs12 72.96(5) 2_665 . ?
Cs14 Bi10 Cs12 60.13(6) 1_455 . ?
Cs4 Bi10 Cs12 125.85(6) . . ?
In6 Bi10 Cs10 130.70(7) . 1_455 ?
In3 Bi10 Cs10 150.21(7) . 1_455 ?
Cs8 Bi10 Cs10 81.24(5) . 1_455 ?
Cs13 Bi10 Cs10 125.73(6) . 1_455 ?
Cs2 Bi10 Cs10 59.31(5) 2_665 1_455 ?
Cs14 Bi10 Cs10 66.59(5) 1_455 1_455 ?
Cs4 Bi10 Cs10 87.36(5) . 1_455 ?
Cs12 Bi10 Cs10 105.31(6) . 1_455 ?
In3 Bi11 Cs1 132.66(7) . 1_655 ?
In3 Bi11 Cs12 71.82(7) . . ?
Cs1 Bi11 Cs12 150.61(6) 1_655 . ?
In3 Bi11 Cs9 66.89(6) . . ?
Cs1 Bi11 Cs9 71.85(5) 1_655 . ?
Cs12 Bi11 Cs9 115.64(6) . . ?
In3 Bi11 Cs3 131.69(7) . 1_545 ?
Cs1 Bi11 Cs3 92.95(5) 1_655 1_545 ?
Cs12 Bi11 Cs3 71.89(6) . 1_545 ?
Cs9 Bi11 Cs3 160.39(6) . 1_545 ?
In3 Bi11 Cs13 76.61(7) . . ?
Cs1 Bi11 Cs13 127.73(6) 1_655 . ?
Cs12 Bi11 Cs13 66.85(6) . . ?
Cs9 Bi11 Cs13 138.97(6) . . ?
Cs3 Bi11 Cs13 60.31(5) 1_545 . ?
In3 Bi11 Cs6 76.98(6) . . ?
Cs1 Bi11 Cs6 64.49(5) 1_655 . ?
Cs12 Bi11 Cs6 144.90(6) . . ?
Cs9 Bi11 Cs6 63.86(5) . . ?
Cs3 Bi11 Cs6 121.37(6) 1_545 . ?
Cs13 Bi11 Cs6 90.81(5) . . ?
In3 Bi11 Cs5 139.85(7) . 1_645 ?
Cs1 Bi11 Cs5 62.70(5) 1_655 1_645 ?
Cs12 Bi11 Cs5 88.08(6) . 1_645 ?
Cs9 Bi11 Cs5 93.27(6) . 1_645 ?
Cs3 Bi11 Cs5 68.28(5) 1_545 1_645 ?
Cs13 Bi11 Cs5 127.40(6) . 1_645 ?
Cs6 Bi11 Cs5 126.72(6) . 1_645 ?
In3 Bi11 Cs7 80.33(6) . . ?
Cs1 Bi11 Cs7 98.48(6) 1_655 . ?
Cs12 Bi11 Cs7 66.36(6) . . ?
Cs9 Bi11 Cs7 59.91(5) . . ?
Cs3 Bi11 Cs7 112.21(6) 1_545 . ?
Cs13 Bi11 Cs7 132.22(6) . . ?
Cs6 Bi11 Cs7 123.75(6) . . ?
Cs5 Bi11 Cs7 59.64(5) 1_645 . ?
In3 Bi11 Cs14 113.71(7) . . ?
Cs1 Bi11 Cs14 69.05(5) 1_655 . ?
Cs12 Bi11 Cs14 120.86(6) . . ?
Cs9 Bi11 Cs14 120.11(6) . . ?
Cs3 Bi11 Cs14 62.43(5) 1_545 . ?
Cs13 Bi11 Cs14 58.86(5) . . ?
Cs6 Bi11 Cs14 59.00(5) . . ?
Cs5 Bi11 Cs14 106.45(6) 1_645 . ?
Cs7 Bi11 Cs14 165.29(6) . . ?
In4 Bi12 In4 82.10(7) 2_556 1_436 ?
In4 Bi12 In7 76.05(7) 2_556 2_556 ?
In4 Bi12 In7 126.90(8) 1_436 2_556 ?
In4 Bi12 Cs4 133.11(7) 2_556 2_546 ?
In4 Bi12 Cs4 81.88(6) 1_436 2_546 ?
In7 Bi12 Cs4 145.14(7) 2_556 2_546 ?
In4 Bi12 Cs13 90.16(6) 2_556 2_546 ?
In4 Bi12 Cs13 129.98(7) 1_436 2_546 ?
In7 Bi12 Cs13 98.15(6) 2_556 2_546 ?
Cs4 Bi12 Cs13 68.06(5) 2_546 2_546 ?
In4 Bi12 Cs10 137.98(7) 2_556 2_546 ?
In4 Bi12 Cs10 138.69(7) 1_436 2_546 ?
In7 Bi12 Cs10 70.12(6) 2_556 2_546 ?
Cs4 Bi12 Cs10 75.08(6) 2_546 2_546 ?
Cs13 Bi12 Cs10 71.18(5) 2_546 2_546 ?
In4 Bi12 Cs11 130.61(7) 2_556 1_436 ?
In4 Bi12 Cs11 74.79(6) 1_436 1_436 ?
In7 Bi12 Cs11 83.94(6) 2_556 1_436 ?
Cs4 Bi12 Cs11 86.23(6) 2_546 1_436 ?
Cs13 Bi12 Cs11 137.67(6) 2_546 1_436 ?
Cs10 Bi12 Cs11 69.95(6) 2_546 1_436 ?
In4 Bi12 Cs2 63.59(6) 2_556 1_436 ?
In4 Bi12 Cs2 67.56(6) 1_436 1_436 ?
In7 Bi12 Cs2 135.18(7) 2_556 1_436 ?
Cs4 Bi12 Cs2 69.54(5) 2_546 1_436 ?
Cs13 Bi12 Cs2 64.86(5) 2_546 1_436 ?
Cs10 Bi12 Cs2 131.06(6) 2_546 1_436 ?
Cs11 Bi12 Cs2 137.30(6) 1_436 1_436 ?
In4 Bi12 Cs2 67.32(6) 2_556 2_556 ?
In4 Bi12 Cs2 63.36(6) 1_436 2_556 ?
In7 Bi12 Cs2 63.59(6) 2_556 2_556 ?
Cs4 Bi12 Cs2 137.99(6) 2_546 2_556 ?
Cs13 Bi12 Cs2 153.28(6) 2_546 2_556 ?
Cs10 Bi12 Cs2 115.73(6) 2_546 2_556 ?
Cs11 Bi12 Cs2 63.32(5) 1_436 2_556 ?
Cs2 Bi12 Cs2 113.20(4) 1_436 2_556 ?
Bi5 In1 Bi2 122.30(9) . 2_566 ?
Bi5 In1 Bi2 108.09(8) . . ?
Bi2 In1 Bi2 99.32(7) 2_566 . ?
Bi5 In1 Bi1 105.01(8) . . ?
Bi2 In1 Bi1 116.19(8) 2_566 . ?
Bi2 In1 Bi1 104.10(8) . . ?
Bi5 In1 Cs1 68.52(6) . . ?
Bi2 In1 Cs1 72.28(6) 2_566 . ?
Bi2 In1 Cs1 73.73(6) . . ?
Bi1 In1 Cs1 171.52(9) . . ?
Bi5 In1 Cs1 166.88(9) . 2_566 ?
Bi2 In1 Cs1 70.66(6) 2_566 2_566 ?
Bi2 In1 Cs1 69.09(6) . 2_566 ?
Bi1 In1 Cs1 64.46(6) . 2_566 ?
Cs1 In1 Cs1 121.05(6) . 2_566 ?
Bi5 In1 Cs9 70.07(6) . . ?
Bi2 In1 Cs9 93.56(7) 2_566 . ?
Bi2 In1 Cs9 165.33(9) . . ?
Bi1 In1 Cs9 63.49(6) . . ?
Cs1 In1 Cs9 117.31(7) . . ?
Cs1 In1 Cs9 109.21(7) 2_566 . ?
Bi5 In1 Cs7 61.64(6) . . ?
Bi2 In1 Cs7 63.14(6) 2_566 . ?
Bi2 In1 Cs7 135.46(8) . . ?
Bi1 In1 Cs7 120.43(7) . . ?
Cs1 In1 Cs7 62.09(6) . . ?
Cs1 In1 Cs7 129.73(7) 2_566 . ?
Cs9 In1 Cs7 57.40(6) . . ?
Bi4 In2 Bi7 122.06(8) . . ?
Bi4 In2 Bi9 115.80(9) . . ?
Bi7 In2 Bi9 101.94(7) . . ?
Bi4 In2 Bi6 97.15(7) . . ?
Bi7 In2 Bi6 113.90(8) . . ?
Bi9 In2 Bi6 105.34(8) . . ?
Bi4 In2 Cs3 74.22(6) . . ?
Bi7 In2 Cs3 71.93(6) . . ?
Bi9 In2 Cs3 169.92(9) . . ?
Bi6 In2 Cs3 71.05(6) . . ?
Bi4 In2 Cs4 70.26(6) . . ?
Bi7 In2 Cs4 165.77(8) . . ?
Bi9 In2 Cs4 64.50(6) . . ?
Bi6 In2 Cs4 68.32(6) . . ?
Cs3 In2 Cs4 120.79(7) . . ?
Bi4 In2 Cs11 95.94(7) . 1_655 ?
Bi7 In2 Cs11 62.12(6) . 1_655 ?
Bi9 In2 Cs11 64.34(6) . 1_655 ?
Bi6 In2 Cs11 166.07(9) . 1_655 ?
Cs3 In2 Cs11 117.40(7) . 1_655 ?
Cs4 In2 Cs11 112.09(7) . 1_655 ?
Bi4 In2 Cs8 58.74(6) . 1_655 ?
Bi7 In2 Cs8 64.29(6) . 1_655 ?
Bi9 In2 Cs8 121.99(7) . 1_655 ?
Bi6 In2 Cs8 132.30(8) . 1_655 ?
Cs3 In2 Cs8 63.21(6) . 1_655 ?
Cs4 In2 Cs8 125.61(7) . 1_655 ?
Cs11 In2 Cs8 59.69(6) 1_655 1_655 ?
Bi11 In3 Bi5 119.04(9) . . ?
Bi11 In3 Bi10 120.01(9) . . ?
Bi5 In3 Bi10 100.32(7) . . ?
Bi11 In3 Bi3 118.91(8) . . ?
Bi5 In3 Bi3 91.01(7) . . ?
Bi10 In3 Bi3 102.31(7) . . ?
Bi11 In3 In6 116.93(9) . . ?
Bi5 In3 In6 123.61(9) . . ?
Bi10 In3 In6 55.00(6) . . ?
Bi3 In3 In6 55.53(6) . . ?
Bi11 In3 Cs9 69.09(6) . . ?
Bi5 In3 Cs9 72.88(6) . . ?
Bi10 In3 Cs9 170.85(9) . . ?
Bi3 In3 Cs9 72.18(6) . . ?
In6 In3 Cs9 123.35(9) . . ?
Bi11 In3 Cs12 65.26(6) . . ?
Bi5 In3 Cs12 89.39(7) . . ?
Bi10 In3 Cs12 72.44(7) . . ?
Bi3 In3 Cs12 174.72(9) . . ?
In6 In3 Cs12 120.20(9) . . ?
Cs9 In3 Cs12 112.94(8) . . ?
Bi11 In3 Cs13 63.13(6) . . ?
Bi5 In3 Cs13 148.31(8) . . ?
Bi10 In3 Cs13 60.07(6) . . ?
Bi3 In3 Cs13 116.28(7) . . ?
In6 In3 Cs13 67.91(7) . . ?
Cs9 In3 Cs13 128.75(7) . . ?
Cs12 In3 Cs13 61.94(6) . . ?
Bi11 In3 Cs6 63.67(6) . . ?
Bi5 In3 Cs6 129.03(8) . . ?
Bi10 In3 Cs6 122.69(8) . . ?
Bi3 In3 Cs6 56.57(5) . . ?
In6 In3 Cs6 72.38(6) . . ?
Cs9 In3 Cs6 60.83(6) . . ?
Cs12 In3 Cs6 126.56(7) . . ?
Cs13 In3 Cs6 81.68(6) . . ?
Bi6 In4 Bi12 105.26(8) . 2_556 ?
Bi6 In4 Bi12 122.96(8) . 1_674 ?
Bi12 In4 Bi12 97.90(7) 2_556 1_674 ?
Bi6 In4 Bi9 106.84(8) . . ?
Bi12 In4 Bi9 104.52(7) 2_556 . ?
Bi12 In4 Bi9 116.63(9) 1_674 . ?
Bi6 In4 Cs2 66.49(6) . 2_675 ?
Bi12 In4 Cs2 72.25(6) 2_556 2_675 ?
Bi12 In4 Cs2 72.60(6) 1_674 2_675 ?
Bi9 In4 Cs2 170.74(9) . 2_675 ?
Bi6 In4 Cs2 167.70(8) . . ?
Bi12 In4 Cs2 69.62(6) 2_556 . ?
Bi12 In4 Cs2 69.27(6) 1_674 . ?
Bi9 In4 Cs2 65.05(6) . . ?
Cs2 In4 Cs2 120.31(7) 2_675 . ?
Bi6 In4 Cs4 67.89(6) . . ?
Bi12 In4 Cs4 161.63(8) 2_556 . ?
Bi12 In4 Cs4 100.02(7) 1_674 . ?
Bi9 In4 Cs4 63.51(6) . . ?
Cs2 In4 Cs4 117.19(7) 2_675 . ?
Cs2 In4 Cs4 113.35(7) . . ?
Bi6 In4 Cs11 62.80(6) . . ?
Bi12 In4 Cs11 134.36(8) 2_556 . ?
Bi12 In4 Cs11 63.74(6) 1_674 . ?
Bi9 In4 Cs11 121.11(8) . . ?
Cs2 In4 Cs11 62.55(6) 2_675 . ?
Cs2 In4 Cs11 128.95(8) . . ?
Cs4 In4 Cs11 59.16(6) . . ?
Bi6 In4 Cs4 122.62(8) . 2_665 ?
Bi12 In4 Cs4 132.11(8) 2_556 2_665 ?
Bi12 In4 Cs4 57.08(6) 1_674 2_665 ?
Bi9 In4 Cs4 64.16(6) . 2_665 ?
Cs2 In4 Cs4 124.58(7) 2_675 2_665 ?
Cs2 In4 Cs4 63.52(5) . 2_665 ?
Cs4 In4 Cs4 57.50(6) . 2_665 ?
Cs11 In4 Cs4 74.74(6) . 2_665 ?
Bi8 In5 In5 123.50(12) . 2_576 ?
Bi8 In5 Bi1 99.26(7) . . ?
In5 In5 Bi1 115.75(12) 2_576 . ?
Bi8 In5 Bi2 100.48(8) . . ?
In5 In5 Bi2 112.75(11) 2_576 . ?
Bi1 In5 Bi2 101.94(7) . . ?
Bi8 In5 Cs1 160.98(9) . 2_566 ?
In5 In5 Cs1 75.35(9) 2_576 2_566 ?
Bi1 In5 Cs1 67.02(6) . 2_566 ?
Bi2 In5 Cs1 71.16(6) . 2_566 ?
Bi8 In5 Cs7 66.33(6) . 1_565 ?
In5 In5 Cs7 85.66(10) 2_576 1_565 ?
Bi1 In5 Cs7 69.24(6) . 1_565 ?
Bi2 In5 Cs7 161.56(9) . 1_565 ?
Cs1 In5 Cs7 117.03(7) 2_566 1_565 ?
Bi8 In5 Cs5 70.19(6) . . ?
In5 In5 Cs5 83.91(9) 2_576 . ?
Bi1 In5 Cs5 160.05(9) . . ?
Bi2 In5 Cs5 64.96(6) . . ?
Cs1 In5 Cs5 118.37(7) 2_566 . ?
Cs7 In5 Cs5 118.34(7) 1_565 . ?
Bi8 In5 Cs1 62.10(5) . 1_565 ?
In5 In5 Cs1 61.45(8) 2_576 1_565 ?
Bi1 In5 Cs1 131.44(8) . 1_565 ?
Bi2 In5 Cs1 124.52(7) . 1_565 ?
Cs1 In5 Cs1 136.80(7) 2_566 1_565 ?
Cs7 In5 Cs1 62.21(6) 1_565 1_565 ?
Cs5 In5 Cs1 59.57(5) . 1_565 ?
Bi4 In6 Bi10 118.60(9) . . ?
Bi4 In6 Bi3 106.43(8) . . ?
Bi10 In6 Bi3 106.66(8) . . ?
Bi4 In6 Bi6 97.28(7) . . ?
Bi10 In6 Bi6 121.12(9) . . ?
Bi3 In6 Bi6 105.33(8) . . ?
Bi4 In6 In3 103.03(8) . . ?
Bi10 In6 In3 57.49(6) . . ?
Bi3 In6 In3 58.12(6) . . ?
Bi6 In6 In3 156.74(10) . . ?
Bi4 In6 Cs4 74.99(7) . . ?
Bi10 In6 Cs4 73.24(7) . . ?
Bi3 In6 Cs4 178.31(9) . . ?
Bi6 In6 Cs4 73.45(7) . . ?
In3 In6 Cs4 122.67(9) . . ?
Bi4 In6 Cs8 177.59(9) . . ?
Bi10 In6 Cs8 62.81(6) . . ?
Bi3 In6 Cs8 71.18(6) . . ?
Bi6 In6 Cs8 83.27(7) . . ?
In3 In6 Cs8 75.98(7) . . ?
Cs4 In6 Cs8 107.41(7) . . ?
Bi4 In6 Cs3 67.82(6) . . ?
Bi10 In6 Cs3 167.74(9) . . ?
Bi3 In6 Cs3 61.08(6) . . ?
Bi6 In6 Cs3 65.73(6) . . ?
In3 In6 Cs3 111.86(8) . . ?
Cs4 In6 Cs3 119.02(7) . . ?
Cs8 In6 Cs3 110.41(7) . . ?
Bi4 In6 Cs13 58.94(6) . . ?
Bi10 In6 Cs13 60.05(6) . . ?
Bi3 In6 Cs13 117.73(8) . . ?
Bi6 In6 Cs13 134.75(8) . . ?
In3 In6 Cs13 67.06(7) . . ?
Cs4 In6 Cs13 63.75(6) . . ?
Cs8 In6 Cs13 122.18(7) . . ?
Cs3 In6 Cs13 123.80(7) . . ?
Bi7 In7 In7 122.74(12) . 2_775 ?
Bi7 In7 Bi12 98.91(8) . 2_556 ?
In7 In7 Bi12 113.08(12) 2_775 2_556 ?
Bi7 In7 Bi9 100.31(7) . . ?
In7 In7 Bi9 116.37(12) 2_775 . ?
Bi12 In7 Bi9 102.20(7) 2_556 . ?
Bi7 In7 Cs2 161.11(8) . . ?
In7 In7 Cs2 76.14(9) 2_775 . ?
Bi12 In7 Cs2 71.51(6) 2_556 . ?
Bi9 In7 Cs2 67.12(6) . . ?
Bi7 In7 Cs11 67.28(7) . 1_655 ?
In7 In7 Cs11 85.81(10) 2_775 1_655 ?
Bi12 In7 Cs11 160.98(9) 2_556 1_655 ?
Bi9 In7 Cs11 69.20(6) . 1_655 ?
Cs2 In7 Cs11 117.43(8) . 1_655 ?
Bi7 In7 Cs10 69.97(7) . 1_565 ?
In7 In7 Cs10 82.23(10) 2_775 1_565 ?
Bi12 In7 Cs10 64.72(6) 2_556 1_565 ?
Bi9 In7 Cs10 161.03(8) . 1_565 ?
Cs2 In7 Cs10 117.41(8) . 1_565 ?
Cs11 In7 Cs10 118.56(8) 1_655 1_565 ?
Bi7 In7 Cs2 61.15(5) . 2_775 ?
In7 In7 Cs2 61.59(8) 2_775 2_775 ?
Bi12 In7 Cs2 123.98(8) 2_556 2_775 ?
Bi9 In7 Cs2 131.30(8) . 2_775 ?
Cs2 In7 Cs2 137.73(6) . 2_775 ?
Cs11 In7 Cs2 62.10(6) 1_655 2_775 ?
Cs10 In7 Cs2 59.29(6) 1_565 2_775 ?
Bi8 In8 Bi3 127.11(9) . . ?
Bi8 In8 Bi5 117.71(8) . . ?
Bi3 In8 Bi5 95.32(7) . . ?
Bi8 In8 Bi1 101.46(8) . . ?
Bi3 In8 Bi1 108.47(8) . . ?
Bi5 In8 Bi1 105.19(8) . . ?
Bi8 In8 Cs8 73.44(6) . . ?
Bi3 In8 Cs8 75.22(6) . . ?
Bi5 In8 Cs8 77.63(7) . . ?
Bi1 In8 Cs8 174.90(9) . . ?
Bi8 In8 Cs9 161.83(8) . . ?
Bi3 In8 Cs9 67.05(6) . . ?
Bi5 In8 Cs9 66.98(6) . . ?
Bi1 In8 Cs9 60.92(5) . . ?
Cs8 In8 Cs9 124.16(7) . . ?
Bi8 In8 Cs7 60.93(6) . 1_565 ?
Bi3 In8 Cs7 95.03(7) . 1_565 ?
Bi5 In8 Cs7 166.95(8) . 1_565 ?
Bi1 In8 Cs7 63.83(6) . 1_565 ?
Cs8 In8 Cs7 112.79(7) . 1_565 ?
Cs9 In8 Cs7 110.17(7) . 1_565 ?
Bi8 In8 Cs12 65.98(6) . 1_565 ?
Bi3 In8 Cs12 61.30(6) . 1_565 ?
Bi5 In8 Cs12 132.29(8) . 1_565 ?
Bi1 In8 Cs12 121.14(8) . 1_565 ?
Cs8 In8 Cs12 57.14(6) . 1_565 ?
Cs9 In8 Cs12 125.44(7) . 1_565 ?
Cs7 In8 Cs12 60.24(6) 1_565 1_565 ?
Bi11 Cs1 In1 131.76(7) 1_455 . ?
Bi11 Cs1 In5 133.06(7) 1_455 2_566 ?
In1 Cs1 In5 89.77(7) . 2_566 ?
Bi11 Cs1 Bi1 95.57(5) 1_455 2_566 ?
In1 Cs1 Bi1 103.94(6) . 2_566 ?
In5 Cs1 Bi1 46.68(5) 2_566 2_566 ?
Bi11 Cs1 Bi8 87.50(5) 1_455 1_545 ?
In1 Cs1 Bi8 121.76(7) . 1_545 ?
In5 Cs1 Bi8 86.12(6) 2_566 1_545 ?
Bi1 Cs1 Bi8 113.96(6) 2_566 1_545 ?
Bi11 Cs1 Bi5 104.02(6) 1_455 . ?
In1 Cs1 Bi5 45.14(5) . . ?
In5 Cs1 Bi5 122.55(6) 2_566 . ?
Bi1 Cs1 Bi5 148.82(7) 2_566 . ?
Bi8 Cs1 Bi5 91.20(5) 1_545 . ?
Bi11 Cs1 In1 120.94(7) 1_455 2_566 ?
In1 Cs1 In1 58.95(6) . 2_566 ?
In5 Cs1 In1 56.67(6) 2_566 2_566 ?
Bi1 Cs1 In1 45.28(4) 2_566 2_566 ?
Bi8 Cs1 In1 142.35(7) 1_545 2_566 ?
Bi5 Cs1 In1 103.54(6) . 2_566 ?
Bi11 Cs1 Bi2 164.19(7) 1_455 2_566 ?
In1 Cs1 Bi2 44.25(5) . 2_566 ?
In5 Cs1 Bi2 45.60(5) 2_566 2_566 ?
Bi1 Cs1 Bi2 73.65(4) 2_566 2_566 ?
Bi8 Cs1 Bi2 107.32(5) 1_545 2_566 ?
Bi5 Cs1 Bi2 81.67(5) . 2_566 ?
In1 Cs1 Bi2 43.36(4) 2_566 2_566 ?
Bi11 Cs1 Cs5 62.06(5) 1_455 1_545 ?
In1 Cs1 Cs5 163.11(8) . 1_545 ?
In5 Cs1 Cs5 73.90(6) 2_566 1_545 ?
Bi1 Cs1 Cs5 61.71(5) 2_566 1_545 ?
Bi8 Cs1 Cs5 62.53(5) 1_545 1_545 ?
Bi5 Cs1 Cs5 149.38(7) . 1_545 ?
In1 Cs1 Cs5 106.94(7) 2_566 1_545 ?
Bi2 Cs1 Cs5 119.48(6) 2_566 1_545 ?
Bi11 Cs1 Bi2 99.73(5) 1_455 . ?
In1 Cs1 Bi2 43.90(4) . . ?
In5 Cs1 Bi2 98.61(6) 2_566 . ?
Bi1 Cs1 Bi2 79.33(5) 2_566 . ?
Bi8 Cs1 Bi2 164.38(6) 1_545 . ?
Bi5 Cs1 Bi2 73.68(4) . . ?
In1 Cs1 Bi2 42.79(4) 2_566 . ?
Bi2 Cs1 Bi2 67.34(4) 2_566 . ?
Cs5 Cs1 Bi2 133.07(7) 1_545 . ?
Bi11 Cs1 Cs6 60.75(5) 1_455 1_455 ?
In1 Cs1 Cs6 71.14(6) . 1_455 ?
In5 Cs1 Cs6 152.66(8) 2_566 1_455 ?
Bi1 Cs1 Cs6 117.89(6) 2_566 1_455 ?
Bi8 Cs1 Cs6 120.38(6) 1_545 1_455 ?
Bi5 Cs1 Cs6 55.85(4) . 1_455 ?
In1 Cs1 Cs6 96.17(6) 2_566 1_455 ?
Bi2 Cs1 Cs6 113.58(6) 2_566 1_455 ?
Cs5 Cs1 Cs6 122.40(7) 1_545 1_455 ?
Bi2 Cs1 Cs6 54.06(5) . 1_455 ?
Bi11 Cs1 In5 114.87(6) 1_455 1_545 ?
In1 Cs1 In5 112.12(7) . 1_545 ?
In5 Cs1 In5 43.20(7) 2_566 1_545 ?
Bi1 Cs1 In5 78.34(5) 2_566 1_545 ?
Bi8 Cs1 In5 42.95(4) 1_545 1_545 ?
Bi5 Cs1 In5 113.56(6) . 1_545 ?
In1 Cs1 In5 99.78(6) 2_566 1_545 ?
Bi2 Cs1 In5 74.93(5) 2_566 1_545 ?
Cs5 Cs1 In5 58.40(5) 1_545 1_545 ?
Bi2 Cs1 In5 140.19(6) . 1_545 ?
Cs6 Cs1 In5 162.83(7) 1_455 1_545 ?
Bi6 Cs2 In4 45.78(5) 2_675 2_675 ?
Bi6 Cs2 Bi7 92.20(5) 2_675 2_775 ?
In4 Cs2 Bi7 121.33(7) 2_675 2_775 ?
Bi6 Cs2 In7 122.91(7) 2_675 . ?
In4 Cs2 In7 88.91(7) 2_675 . ?
Bi7 Cs2 In7 84.54(6) 2_775 . ?
Bi6 Cs2 Bi10 101.83(6) 2_675 2_665 ?
In4 Cs2 Bi10 130.32(7) 2_675 2_665 ?
Bi7 Cs2 Bi10 90.08(5) 2_775 2_665 ?
In7 Cs2 Bi10 135.05(7) . 2_665 ?
Bi6 Cs2 Bi9 149.64(7) 2_675 . ?
In4 Cs2 Bi9 104.20(6) 2_675 . ?
Bi7 Cs2 Bi9 111.96(6) 2_775 . ?
In7 Cs2 Bi9 46.47(5) . . ?
Bi10 Cs2 Bi9 96.43(6) 2_665 . ?
Bi6 Cs2 In4 104.73(6) 2_675 . ?
In4 Cs2 In4 59.69(7) 2_675 . ?
Bi7 Cs2 In4 140.34(7) 2_775 . ?
In7 Cs2 In4 56.07(5) . . ?
Bi10 Cs2 In4 120.01(7) 2_665 . ?
Bi9 Cs2 In4 44.91(4) . . ?
Bi6 Cs2 Bi12 73.71(4) 2_675 1_674 ?
In4 Cs2 Bi12 44.15(5) 2_675 1_674 ?
Bi7 Cs2 Bi12 164.79(7) 2_775 1_674 ?
In7 Cs2 Bi12 98.15(6) . 1_674 ?
Bi10 Cs2 Bi12 98.28(5) 2_665 1_674 ?
Bi9 Cs2 Bi12 79.85(5) . 1_674 ?
In4 Cs2 Bi12 43.17(4) . 1_674 ?
Bi6 Cs2 Bi12 82.90(5) 2_675 2_556 ?
In4 Cs2 Bi12 44.04(5) 2_675 2_556 ?
Bi7 Cs2 Bi12 106.48(6) 2_775 2_556 ?
In7 Cs2 Bi12 44.90(5) . 2_556 ?
Bi10 Cs2 Bi12 162.70(7) 2_665 2_556 ?
Bi9 Cs2 Bi12 73.03(4) . 2_556 ?
In4 Cs2 Bi12 43.06(4) . 2_556 ?
Bi12 Cs2 Bi12 66.80(4) 1_674 2_556 ?
Bi6 Cs2 Cs10 150.56(7) 2_675 2_765 ?
In4 Cs2 Cs10 160.15(8) 2_675 2_765 ?
Bi7 Cs2 Cs10 62.05(5) 2_775 2_765 ?
In7 Cs2 Cs10 71.62(6) . 2_765 ?
Bi10 Cs2 Cs10 66.60(5) 2_665 2_765 ?
Bi9 Cs2 Cs10 59.61(5) . 2_765 ?
In4 Cs2 Cs10 104.39(7) . 2_765 ?
Bi12 Cs2 Cs10 133.03(7) 1_674 2_765 ?
Bi12 Cs2 Cs10 116.48(6) 2_556 2_765 ?
Bi6 Cs2 In7 113.51(6) 2_675 2_775 ?
In4 Cs2 In7 110.14(7) 2_675 2_775 ?
Bi7 Cs2 In7 42.28(4) 2_775 2_775 ?
In7 Cs2 In7 42.27(6) . 2_775 ?
Bi10 Cs2 In7 118.32(6) 2_665 2_775 ?
Bi9 Cs2 In7 77.49(5) . 2_775 ?
In4 Cs2 In7 98.25(6) . 2_775 ?
Bi12 Cs2 In7 138.55(7) 1_674 2_775 ?
Bi12 Cs2 In7 73.57(5) 2_556 2_775 ?
Cs10 Cs2 In7 57.62(5) 2_765 2_775 ?
Bi6 Cs2 Cs13 57.65(5) 2_675 2_665 ?
In4 Cs2 Cs13 74.15(6) 2_675 2_665 ?
Bi7 Cs2 Cs13 121.89(6) 2_775 2_665 ?
In7 Cs2 Cs13 153.24(7) . 2_665 ?
Bi10 Cs2 Cs13 56.25(5) 2_665 2_665 ?
Bi9 Cs2 Cs13 117.17(6) . 2_665 ?
In4 Cs2 Cs13 97.21(6) . 2_665 ?
Bi12 Cs2 Cs13 55.29(5) 1_674 2_665 ?
Bi12 Cs2 Cs13 115.77(6) 2_556 2_665 ?
Cs10 Cs2 Cs13 122.26(7) 2_765 2_665 ?
In7 Cs2 Cs13 163.89(7) 2_775 2_665 ?
In2 Cs3 Bi3 103.86(6) . . ?
In2 Cs3 Bi8 125.90(7) . 1_655 ?
Bi3 Cs3 Bi8 104.16(6) . 1_655 ?
In2 Cs3 Bi11 138.01(7) . 1_565 ?
Bi3 Cs3 Bi11 90.11(5) . 1_565 ?
Bi8 Cs3 Bi11 86.82(5) 1_655 1_565 ?
In2 Cs3 Cs13 77.27(6) . 1_565 ?
Bi3 Cs3 Cs13 115.73(6) . 1_565 ?
Bi8 Cs3 Cs13 127.16(7) 1_655 1_565 ?
Bi11 Cs3 Cs13 61.12(5) 1_565 1_565 ?
In2 Cs3 Bi7 44.44(5) . . ?
Bi3 Cs3 Bi7 148.29(7) . . ?
Bi8 Cs3 Bi7 98.75(5) 1_655 . ?
Bi11 Cs3 Bi7 113.00(6) 1_565 . ?
Cs13 Cs3 Bi7 63.49(5) 1_565 . ?
In2 Cs3 Bi6 46.22(5) . . ?
Bi3 Cs3 Bi6 76.03(5) . . ?
Bi8 Cs3 Bi6 170.80(7) 1_655 . ?
Bi11 Cs3 Bi6 102.38(6) 1_565 . ?
Cs13 Cs3 Bi6 59.18(5) 1_565 . ?
Bi7 Cs3 Bi6 77.90(5) . . ?
In2 Cs3 Bi4 43.36(5) . . ?
Bi3 Cs3 Bi4 74.77(5) . . ?
Bi8 Cs3 Bi4 103.81(6) 1_655 . ?
Bi11 Cs3 Bi4 163.16(6) 1_565 . ?
Cs13 Cs3 Bi4 118.65(7) 1_565 . ?
Bi7 Cs3 Bi4 78.71(5) . . ?
Bi6 Cs3 Bi4 67.22(4) . . ?
In2 Cs3 In6 59.53(6) . . ?
Bi3 Cs3 In6 44.37(4) . . ?
Bi8 Cs3 In6 131.08(7) 1_655 . ?
Bi11 Cs3 In6 121.34(6) 1_565 . ?
Cs13 Cs3 In6 101.76(7) 1_565 . ?
Bi7 Cs3 In6 103.93(6) . . ?
Bi6 Cs3 In6 43.34(4) . . ?
Bi4 Cs3 In6 42.00(4) . . ?
In2 Cs3 Cs6 98.35(7) . . ?
Bi3 Cs3 Cs6 56.46(5) . . ?
Bi8 Cs3 Cs6 62.47(5) 1_655 . ?
Bi11 Cs3 Cs6 121.78(7) 1_565 . ?
Cs13 Cs3 Cs6 170.24(8) 1_565 . ?
Bi7 Cs3 Cs6 119.35(6) . . ?
Bi6 Cs3 Cs6 111.50(6) . . ?
Bi4 Cs3 Cs6 55.49(5) . . ?
In6 Cs3 Cs6 68.62(6) . . ?
In2 Cs3 Cs14 101.00(7) . 1_565 ?
Bi3 Cs3 Cs14 152.73(7) . 1_565 ?
Bi8 Cs3 Cs14 69.03(5) 1_655 1_565 ?
Bi11 Cs3 Cs14 63.65(5) 1_565 1_565 ?
Cs13 Cs3 Cs14 59.49(6) 1_565 1_565 ?
Bi7 Cs3 Cs14 57.27(5) . 1_565 ?
Bi6 Cs3 Cs14 115.01(6) . 1_565 ?
Bi4 Cs3 Cs14 132.20(7) . 1_565 ?
In6 Cs3 Cs14 157.09(7) . 1_565 ?
Cs6 Cs3 Cs14 130.23(7) . 1_565 ?
In2 Cs3 Cs8 66.97(6) . 1_655 ?
Bi3 Cs3 Cs8 114.97(6) . 1_655 ?
Bi8 Cs3 Cs8 59.39(5) 1_655 1_655 ?
Bi11 Cs3 Cs8 141.10(7) 1_565 1_655 ?
Cs13 Cs3 Cs8 123.03(7) 1_565 1_655 ?
Bi7 Cs3 Cs8 59.83(5) . 1_655 ?
Bi6 Cs3 Cs8 111.96(6) . 1_655 ?
Bi4 Cs3 Cs8 54.83(5) . 1_655 ?
In6 Cs3 Cs8 96.59(6) . 1_655 ?
Cs6 Cs3 Cs8 61.57(5) . 1_655 ?
Cs14 Cs3 Cs8 85.05(6) 1_565 1_655 ?
In6 Cs4 Bi12 121.60(7) . 2_546 ?
In6 Cs4 Bi9 104.96(7) . . ?
Bi12 Cs4 Bi9 98.14(6) 2_546 . ?
In6 Cs4 Bi10 44.45(5) . . ?
Bi12 Cs4 Bi10 100.06(6) 2_546 . ?
Bi9 Cs4 Bi10 149.41(7) . . ?
In6 Cs4 In2 60.39(6) . . ?
Bi12 Cs4 In2 117.41(7) 2_546 . ?
Bi9 Cs4 In2 44.72(4) . . ?
Bi10 Cs4 In2 104.77(6) . . ?
In6 Cs4 Bi6 44.97(5) . . ?
Bi12 Cs4 Bi6 158.73(7) 2_546 . ?
Bi9 Cs4 Bi6 74.68(5) . . ?
Bi10 Cs4 Bi6 79.51(5) . . ?
In2 Cs4 Bi6 44.00(4) . . ?
In6 Cs4 Bi4 43.68(5) . . ?
Bi12 Cs4 Bi4 93.00(5) 2_546 . ?
Bi9 Cs4 Bi4 77.79(5) . . ?
Bi10 Cs4 Bi4 76.89(5) . . ?
In2 Cs4 Bi4 41.65(4) . . ?
Bi6 Cs4 Bi4 66.05(4) . . ?
In6 Cs4 In4 86.95(7) . . ?
Bi12 Cs4 In4 140.32(7) 2_546 . ?
Bi9 Cs4 In4 44.45(4) . . ?
Bi10 Cs4 In4 119.24(7) . . ?
In2 Cs4 In4 50.13(5) . . ?
Bi6 Cs4 In4 42.58(4) . . ?
Bi4 Cs4 In4 90.84(6) . . ?
In6 Cs4 Cs4 151.19(10) . 2_665 ?
Bi12 Cs4 Cs4 86.85(7) 2_546 2_665 ?
Bi9 Cs4 Cs4 62.77(6) . 2_665 ?
Bi10 Cs4 Cs4 142.43(9) . 2_665 ?
In2 Cs4 Cs4 104.46(8) . 2_665 ?
Bi6 Cs4 Cs4 106.59(8) . 2_665 ?
Bi4 Cs4 Cs4 140.07(9) . 2_665 ?
In4 Cs4 Cs4 65.92(7) . 2_665 ?
In6 Cs4 Cs11 78.86(7) . . ?
Bi12 Cs4 Cs11 142.58(7) 2_546 . ?
Bi9 Cs4 Cs11 106.53(7) . . ?
Bi10 Cs4 Cs11 71.97(6) . . ?
In2 Cs4 Cs11 99.84(7) . . ?
Bi6 Cs4 Cs11 57.83(5) . . ?
Bi4 Cs4 Cs11 119.16(7) . . ?
In4 Cs4 Cs11 63.21(6) . . ?
Cs4 Cs4 Cs11 80.20(8) 2_665 . ?
In6 Cs4 Bi9 129.14(7) . 2_665 ?
Bi12 Cs4 Bi9 79.31(5) 2_546 2_665 ?
Bi9 Cs4 Bi9 118.04(6) . 2_665 ?
Bi10 Cs4 Bi9 89.49(5) . 2_665 ?
In2 Cs4 Bi9 154.76(7) . 2_665 ?
Bi6 Cs4 Bi9 121.85(6) . 2_665 ?
Bi4 Cs4 Bi9 163.05(7) . 2_665 ?
In4 Cs4 Bi9 104.76(6) . 2_665 ?
Cs4 Cs4 Bi9 55.27(5) 2_665 2_665 ?
Cs11 Cs4 Bi9 64.42(5) . 2_665 ?
In6 Cs4 Cs13 65.24(6) . . ?
Bi12 Cs4 Cs13 56.66(5) 2_546 . ?
Bi9 Cs4 Cs13 119.31(7) . . ?
Bi10 Cs4 Cs13 54.96(5) . . ?
In2 Cs4 Cs13 95.02(6) . . ?
Bi6 Cs4 Cs13 108.87(6) . . ?
Bi4 Cs4 Cs13 53.60(5) . . ?
In4 Cs4 Cs13 144.22(7) . . ?
Cs4 Cs4 Cs13 143.47(9) 2_665 . ?
Cs11 Cs4 Cs13 126.91(8) . . ?
Bi9 Cs4 Cs13 110.19(6) 2_665 . ?
Bi3 Cs5 Bi2 95.31(6) 1_455 . ?
Bi3 Cs5 In5 124.92(7) 1_455 . ?
Bi2 Cs5 In5 45.06(5) . . ?
Bi3 Cs5 Bi1 157.62(7) 1_455 2_576 ?
Bi2 Cs5 Bi1 101.70(6) . 2_576 ?
In5 Cs5 Bi1 77.43(6) . 2_576 ?
Bi3 Cs5 Bi11 84.64(5) 1_455 1_465 ?
Bi2 Cs5 Bi11 150.15(7) . 1_465 ?
In5 Cs5 Bi11 112.01(7) . 1_465 ?
Bi1 Cs5 Bi11 87.68(5) 2_576 1_465 ?
Bi3 Cs5 Cs1 131.95(7) 1_455 1_565 ?
Bi2 Cs5 Cs1 107.09(6) . 1_565 ?
In5 Cs5 Cs1 62.04(6) . 1_565 ?
Bi1 Cs5 Cs1 55.93(5) 2_576 1_565 ?
Bi11 Cs5 Cs1 55.24(5) 1_465 1_565 ?
Bi3 Cs5 Bi8 95.98(6) 1_455 . ?
Bi2 Cs5 Bi8 70.21(5) . . ?
In5 Cs5 Bi8 42.47(4) . . ?
Bi1 Cs5 Bi8 103.37(6) 2_576 . ?
Bi11 Cs5 Bi8 80.09(5) 1_465 . ?
Cs1 Cs5 Bi8 55.69(5) 1_565 . ?
Bi3 Cs5 Cs7 86.09(6) 1_455 1_465 ?
Bi2 Cs5 Cs7 147.90(8) . 1_465 ?
In5 Cs5 Cs7 148.69(8) . 1_465 ?
Bi1 Cs5 Cs7 71.76(6) 2_576 1_465 ?
Bi11 Cs5 Cs7 61.95(5) 1_465 1_465 ?
Cs1 Cs5 Cs7 95.19(7) 1_565 1_465 ?
Bi8 Cs5 Cs7 141.68(8) . 1_465 ?
Bi3 Cs5 Bi1 73.24(5) 1_455 1_455 ?
Bi2 Cs5 Bi1 90.52(6) . 1_455 ?
In5 Cs5 Bi1 128.62(7) . 1_455 ?
Bi1 Cs5 Bi1 92.01(6) 2_576 1_455 ?
Bi11 Cs5 Bi1 117.68(6) 1_465 1_455 ?
Cs1 Cs5 Bi1 145.45(8) 1_565 1_455 ?
Bi8 Cs5 Bi1 157.26(7) . 1_455 ?
Cs7 Cs5 Bi1 59.11(5) 1_465 1_455 ?
Bi3 Cs5 Cs3 52.59(4) 1_455 1_455 ?
Bi2 Cs5 Cs3 103.47(6) . 1_455 ?
In5 Cs5 Cs3 94.80(6) . 1_455 ?
Bi1 Cs5 Cs3 134.57(7) 2_576 1_455 ?
Bi11 Cs5 Cs3 53.48(5) 1_465 1_455 ?
Cs1 Cs5 Cs3 80.66(6) 1_565 1_455 ?
Bi8 Cs5 Cs3 52.82(4) . 1_455 ?
Cs7 Cs5 Cs3 102.71(7) 1_465 1_455 ?
Bi1 Cs5 Cs3 124.69(7) 1_455 1_455 ?
Bi3 Cs5 Cs6 51.94(5) 1_455 1_455 ?
Bi2 Cs5 Cs6 52.56(5) . 1_455 ?
In5 Cs5 Cs6 73.12(6) . 1_455 ?
Bi1 Cs5 Cs6 150.07(7) 2_576 1_455 ?
Bi11 Cs5 Cs6 108.10(7) 1_465 1_455 ?
Cs1 Cs5 Cs6 112.24(7) 1_565 1_455 ?
Bi8 Cs5 Cs6 56.79(5) . 1_455 ?
Cs7 Cs5 Cs6 138.03(8) 1_465 1_455 ?
Bi1 Cs5 Cs6 102.11(6) 1_455 1_455 ?
Cs3 Cs5 Cs6 54.62(5) 1_455 1_455 ?
Bi3 Cs5 Cs7 127.99(7) 1_455 2_566 ?
Bi2 Cs5 Cs7 55.42(5) . 2_566 ?
In5 Cs5 Cs7 66.76(6) . 2_566 ?
Bi1 Cs5 Cs7 55.36(5) 2_576 2_566 ?
Bi11 Cs5 Cs7 142.90(7) 1_465 2_566 ?
Cs1 Cs5 Cs7 99.34(7) 1_565 2_566 ?
Bi8 Cs5 Cs7 109.14(6) . 2_566 ?
Cs7 Cs5 Cs7 99.03(7) 1_465 2_566 ?
Bi1 Cs5 Cs7 66.14(5) 1_455 2_566 ?
Cs3 Cs5 Cs7 158.17(7) 1_455 2_566 ?
Cs6 Cs5 Cs7 106.65(6) 1_455 2_566 ?
Bi3 Cs6 Bi2 100.45(6) . 1_655 ?
Bi3 Cs6 Bi5 177.24(8) . 1_655 ?
Bi2 Cs6 Bi5 78.59(5) 1_655 1_655 ?
Bi3 Cs6 Bi4 77.79(5) . . ?
Bi2 Cs6 Bi4 173.73(8) 1_655 . ?
Bi5 Cs6 Bi4 102.89(6) 1_655 . ?
Bi3 Cs6 Bi11 82.08(5) . . ?
Bi2 Cs6 Bi11 101.18(6) 1_655 . ?
Bi5 Cs6 Bi11 100.63(6) 1_655 . ?
Bi4 Cs6 Bi11 84.61(6) . . ?
Bi3 Cs6 Cs14 126.17(7) . . ?
Bi2 Cs6 Cs14 124.63(7) 1_655 . ?
Bi5 Cs6 Cs14 56.03(5) 1_655 . ?
Bi4 Cs6 Cs14 60.13(5) . . ?
Bi11 Cs6 Cs14 63.22(6) . . ?
Bi3 Cs6 Cs3 56.53(5) . . ?
Bi2 Cs6 Cs3 112.68(7) 1_655 . ?
Bi5 Cs6 Cs3 121.37(7) 1_655 . ?
Bi4 Cs6 Cs3 61.27(5) . . ?
Bi11 Cs6 Cs3 129.57(7) . . ?
Cs14 Cs6 Cs3 117.25(7) . . ?
Bi3 Cs6 Bi8 98.63(6) . 1_655 ?
Bi2 Cs6 Bi8 71.46(5) 1_655 1_655 ?
Bi5 Cs6 Bi8 78.61(5) 1_655 1_655 ?
Bi4 Cs6 Bi8 102.73(6) . 1_655 ?
Bi11 Cs6 Bi8 172.63(7) . 1_655 ?
Cs14 Cs6 Bi8 120.99(7) . 1_655 ?
Cs3 Cs6 Bi8 55.31(5) . 1_655 ?
Bi3 Cs6 Cs9 61.85(5) . . ?
Bi2 Cs6 Cs9 57.96(5) 1_655 . ?
Bi5 Cs6 Cs9 119.25(7) 1_655 . ?
Bi4 Cs6 Cs9 125.02(7) . . ?
Bi11 Cs6 Cs9 55.76(5) . . ?
Cs14 Cs6 Cs9 116.44(8) . . ?
Cs3 Cs6 Cs9 114.01(7) . . ?
Bi8 Cs6 Cs9 118.10(7) 1_655 . ?
Bi3 Cs6 Cs1 124.26(7) . 1_655 ?
Bi2 Cs6 Cs1 61.95(5) 1_655 1_655 ?
Bi5 Cs6 Cs1 57.63(4) 1_655 1_655 ?
Bi4 Cs6 Cs1 124.05(7) . 1_655 ?
Bi11 Cs6 Cs1 54.76(5) . 1_655 ?
Cs14 Cs6 Cs1 67.18(6) . 1_655 ?
Cs3 Cs6 Cs1 174.50(8) . 1_655 ?
Bi8 Cs6 Cs1 120.00(6) 1_655 1_655 ?
Cs9 Cs6 Cs1 64.78(5) . 1_655 ?
Bi3 Cs6 Cs8 115.32(6) . 1_655 ?
Bi2 Cs6 Cs8 120.10(7) 1_655 1_655 ?
Bi5 Cs6 Cs8 63.38(5) 1_655 1_655 ?
Bi4 Cs6 Cs8 56.39(5) . 1_655 ?
Bi11 Cs6 Cs8 128.82(7) . 1_655 ?
Cs14 Cs6 Cs8 68.55(6) . 1_655 ?
Cs3 Cs6 Cs8 61.87(5) . 1_655 ?
Bi8 Cs6 Cs8 57.51(5) 1_655 1_655 ?
Cs9 Cs6 Cs8 174.99(8) . 1_655 ?
Cs1 Cs6 Cs8 119.02(6) 1_655 1_655 ?
Bi3 Cs6 In3 43.41(4) . . ?
Bi2 Cs6 In3 110.23(6) 1_655 . ?
Bi5 Cs6 In3 139.35(7) 1_655 . ?
Bi4 Cs6 In3 72.73(5) . . ?
Bi11 Cs6 In3 39.35(4) . . ?
Cs14 Cs6 In3 90.15(7) . . ?
Cs3 Cs6 In3 92.63(6) . . ?
Bi8 Cs6 In3 142.03(7) 1_655 . ?
Cs9 Cs6 In3 52.35(5) . . ?
Cs1 Cs6 In3 90.58(6) 1_655 . ?
Cs8 Cs6 In3 129.02(7) 1_655 . ?
Bi8 Cs7 Bi5 88.85(6) 1_545 . ?
Bi8 Cs7 In5 43.91(5) 1_545 1_545 ?
Bi5 Cs7 In5 115.91(7) . 1_545 ?
Bi8 Cs7 Bi2 106.28(6) 1_545 2_566 ?
Bi5 Cs7 Bi2 80.79(5) . 2_566 ?
In5 Cs7 Bi2 77.23(6) 1_545 2_566 ?
Bi8 Cs7 Cs9 149.16(8) 1_545 . ?
Bi5 Cs7 Cs9 61.61(5) . . ?
In5 Cs7 Cs9 156.26(9) 1_545 . ?
Bi2 Cs7 Cs9 79.12(6) 2_566 . ?
Bi8 Cs7 Bi1 69.64(5) 1_545 1_545 ?
Bi5 Cs7 Bi1 157.82(7) . 1_545 ?
In5 Cs7 Bi1 43.98(4) 1_545 1_545 ?
Bi2 Cs7 Bi1 99.59(6) 2_566 1_545 ?
Cs9 Cs7 Bi1 140.48(8) . 1_545 ?
Bi8 Cs7 Cs5 107.64(7) 1_545 1_645 ?
Bi5 Cs7 Cs5 135.06(8) . 1_645 ?
In5 Cs7 Cs5 103.93(7) 1_545 1_645 ?
Bi2 Cs7 Cs5 129.85(8) 2_566 1_645 ?
Cs9 Cs7 Cs5 89.69(7) . 1_645 ?
Bi1 Cs7 Cs5 60.58(5) 1_545 1_645 ?
Bi8 Cs7 Bi11 112.11(7) 1_545 . ?
Bi5 Cs7 Bi11 76.66(5) . . ?
In5 Cs7 Bi11 148.21(8) 1_545 . ?
Bi2 Cs7 Bi11 134.55(7) 2_566 . ?
Cs9 Cs7 Bi11 55.46(5) . . ?
Bi1 Cs7 Bi11 115.74(7) 1_545 . ?
Cs5 Cs7 Bi11 58.41(5) 1_645 . ?
Bi8 Cs7 Cs1 56.05(5) 1_545 . ?
Bi5 Cs7 Cs1 56.04(5) . . ?
In5 Cs7 Cs1 61.10(5) 1_545 . ?
Bi2 Cs7 Cs1 58.44(5) 2_566 . ?
Cs9 Cs7 Cs1 107.33(7) . . ?
Bi1 Cs7 Cs1 105.08(6) 1_545 . ?
Cs5 Cs7 Cs1 162.79(8) 1_645 . ?
Bi11 Cs7 Cs1 129.62(7) . . ?
Bi8 Cs7 In1 107.11(7) 1_545 . ?
Bi5 Cs7 In1 40.93(4) . . ?
In5 Cs7 In1 104.58(7) 1_545 . ?
Bi2 Cs7 In1 41.00(4) 2_566 . ?
Cs9 Cs7 In1 56.89(5) . . ?
Bi1 Cs7 In1 139.53(8) 1_545 . ?
Cs5 Cs7 In1 144.85(8) 1_645 . ?
Bi11 Cs7 In1 103.00(6) . . ?
Cs1 Cs7 In1 52.23(5) . . ?
Bi8 Cs7 In8 40.44(4) 1_545 1_545 ?
Bi5 Cs7 In8 122.68(7) . 1_545 ?
In5 Cs7 In8 51.50(5) 1_545 1_545 ?
Bi2 Cs7 In8 128.49(7) 2_566 1_545 ?
Cs9 Cs7 In8 151.61(8) . 1_545 ?
Bi1 Cs7 In8 41.18(4) 1_545 1_545 ?
Cs5 Cs7 In8 67.96(6) 1_645 1_545 ?
Bi11 Cs7 In8 96.81(6) . 1_545 ?
Cs1 Cs7 In8 95.04(6) . 1_545 ?
In1 Cs7 In8 147.18(7) . 1_545 ?
Bi8 Cs7 Cs12 59.83(5) 1_545 . ?
Bi5 Cs7 Cs12 72.92(6) . . ?
In5 Cs7 Cs12 101.30(7) 1_545 . ?
Bi2 Cs7 Cs12 150.00(8) 2_566 . ?
Cs9 Cs7 Cs12 100.16(7) . . ?
Bi1 Cs7 Cs12 99.42(7) 1_545 . ?
Cs5 Cs7 Cs12 79.93(7) 1_645 . ?
Bi11 Cs7 Cs12 52.44(5) . . ?
Cs1 Cs7 Cs12 94.18(7) . . ?
In1 Cs7 Cs12 113.79(7) . . ?
In8 Cs7 Cs12 60.08(6) 1_545 . ?
Bi10 Cs8 In8 99.38(7) . . ?
Bi10 Cs8 Bi4 91.96(6) . 1_455 ?
In8 Cs8 Bi4 122.51(8) . 1_455 ?
Bi10 Cs8 Cs12 119.39(7) . 1_565 ?
In8 Cs8 Cs12 69.06(7) . 1_565 ?
Bi4 Cs8 Cs12 145.68(8) 1_455 1_565 ?
Bi10 Cs8 In6 44.22(5) . . ?
In8 Cs8 In6 84.21(6) . . ?
Bi4 Cs8 In6 134.26(8) 1_455 . ?
Cs12 Cs8 In6 75.18(7) 1_565 . ?
Bi10 Cs8 Bi8 141.52(7) . . ?
In8 Cs8 Bi8 43.04(5) . . ?
Bi4 Cs8 Bi8 102.33(6) 1_455 . ?
Cs12 Cs8 Bi8 62.54(6) 1_565 . ?
In6 Cs8 Bi8 120.16(7) . . ?
Bi10 Cs8 Bi7 126.43(7) . 1_455 ?
In8 Cs8 Bi7 130.41(7) . 1_455 ?
Bi4 Cs8 Bi7 78.23(5) 1_455 1_455 ?
Cs12 Cs8 Bi7 72.04(6) 1_565 1_455 ?
In6 Cs8 Bi7 114.10(7) . 1_455 ?
Bi8 Cs8 Bi7 91.65(5) . 1_455 ?
Bi10 Cs8 Bi3 73.52(5) . . ?
In8 Cs8 Bi3 42.66(4) . . ?
Bi4 Cs8 Bi3 153.70(8) 1_455 . ?
Cs12 Cs8 Bi3 58.05(5) 1_565 . ?
In6 Cs8 Bi3 42.64(4) . . ?
Bi8 Cs8 Bi3 78.46(5) . . ?
Bi7 Cs8 Bi3 128.05(7) 1_455 . ?
Bi10 Cs8 Bi5 70.13(5) . . ?
In8 Cs8 Bi5 42.29(5) . . ?
Bi4 Cs8 Bi5 92.91(6) 1_455 . ?
Cs12 Cs8 Bi5 109.88(7) 1_565 . ?
In6 Cs8 Bi5 84.22(6) . . ?
Bi8 Cs8 Bi5 73.59(5) . . ?
Bi7 Cs8 Bi5 160.92(7) 1_455 . ?
Bi3 Cs8 Bi5 61.78(4) . . ?
Bi10 Cs8 Cs6 105.63(7) . 1_455 ?
In8 Cs8 Cs6 67.94(6) . 1_455 ?
Bi4 Cs8 Cs6 54.76(5) 1_455 1_455 ?
Cs12 Cs8 Cs6 121.16(8) 1_565 1_455 ?
In6 Cs8 Cs6 135.72(8) . 1_455 ?
Bi8 Cs8 Cs6 58.63(5) . 1_455 ?
Bi7 Cs8 Cs6 110.16(6) 1_455 1_455 ?
Bi3 Cs8 Cs6 107.32(7) . 1_455 ?
Bi5 Cs8 Cs6 51.91(4) . 1_455 ?
Bi10 Cs8 Cs3 150.35(7) . 1_455 ?
In8 Cs8 Cs3 94.97(7) . 1_455 ?
Bi4 Cs8 Cs3 58.54(5) 1_455 1_455 ?
Cs12 Cs8 Cs3 89.95(7) 1_565 1_455 ?
In6 Cs8 Cs3 164.40(8) . 1_455 ?
Bi8 Cs8 Cs3 53.89(4) . 1_455 ?
Bi7 Cs8 Cs3 55.31(4) 1_455 1_455 ?
Bi3 Cs8 Cs3 131.76(7) . 1_455 ?
Bi5 Cs8 Cs3 105.65(6) . 1_455 ?
Cs6 Cs8 Cs3 56.56(5) 1_455 1_455 ?
Bi10 Cs8 Cs11 71.93(6) . . ?
In8 Cs8 Cs11 154.66(8) . . ?
Bi4 Cs8 Cs11 82.18(6) 1_455 . ?
Cs12 Cs8 Cs11 94.01(8) 1_565 . ?
In6 Cs8 Cs11 72.98(6) . . ?
Bi8 Cs8 Cs11 144.80(8) . . ?
Bi7 Cs8 Cs11 54.66(5) 1_455 . ?
Bi3 Cs8 Cs11 112.56(7) . . ?
Bi5 Cs8 Cs11 141.52(7) . . ?
Cs6 Cs8 Cs11 136.94(7) 1_455 . ?
Cs3 Cs8 Cs11 104.02(7) 1_455 . ?
In3 Cs9 Bi1 105.02(7) . . ?
In3 Cs9 Bi11 44.02(5) . . ?
Bi1 Cs9 Bi11 148.99(7) . . ?
In3 Cs9 Bi2 122.44(7) . 1_655 ?
Bi1 Cs9 Bi2 96.35(6) . 1_655 ?
Bi11 Cs9 Bi2 103.08(6) . 1_655 ?
In3 Cs9 Cs9 156.17(10) . 2_666 ?
Bi1 Cs9 Cs9 67.18(6) . 2_666 ?
Bi11 Cs9 Cs9 139.18(10) . 2_666 ?
Bi2 Cs9 Cs9 81.32(7) 1_655 2_666 ?
In3 Cs9 In1 87.08(7) . . ?
Bi1 Cs9 In1 45.30(4) . . ?
Bi11 Cs9 In1 117.52(7) . . ?
Bi2 Cs9 In1 139.13(7) 1_655 . ?
Cs9 Cs9 In1 71.44(7) 2_666 . ?
In3 Cs9 Cs7 73.43(7) . . ?
Bi1 Cs9 Cs7 110.65(7) . . ?
Bi11 Cs9 Cs7 64.63(6) . . ?
Bi2 Cs9 Cs7 144.36(7) 1_655 . ?
Cs9 Cs9 Cs7 88.02(8) 2_666 . ?
In1 Cs9 Cs7 65.71(6) . . ?
In3 Cs9 Bi3 45.72(5) . . ?
Bi1 Cs9 Bi3 74.87(5) . . ?
Bi11 Cs9 Bi3 80.19(5) . . ?
Bi2 Cs9 Bi3 92.89(6) 1_655 . ?
Cs9 Cs9 Bi3 140.57(10) 2_666 . ?
In1 Cs9 Bi3 89.60(6) . . ?
Cs7 Cs9 Bi3 115.86(7) . . ?
In3 Cs9 Bi5 44.83(5) . . ?
Bi1 Cs9 Bi5 73.46(5) . . ?
Bi11 Cs9 Bi5 79.29(5) . . ?
Bi2 Cs9 Bi5 156.47(7) 1_655 . ?
Cs9 Cs9 Bi5 112.48(8) 2_666 . ?
In1 Cs9 Bi5 42.44(4) . . ?
Cs7 Cs9 Bi5 58.00(5) . . ?
Bi3 Cs9 Bi5 64.19(4) . . ?
In3 Cs9 Cs6 66.82(6) . . ?
Bi1 Cs9 Cs6 115.18(7) . . ?
Bi11 Cs9 Cs6 60.38(5) . . ?
Bi2 Cs9 Cs6 55.72(5) 1_655 . ?
Cs9 Cs9 Cs6 137.00(9) 2_666 . ?
In1 Cs9 Cs6 143.20(8) . . ?
Cs7 Cs9 Cs6 124.99(8) . . ?
Bi3 Cs9 Cs6 53.64(5) . . ?
Bi5 Cs9 Cs6 108.74(6) . . ?
In3 Cs9 In8 61.59(6) . . ?
Bi1 Cs9 In8 43.48(4) . . ?
Bi11 Cs9 In8 105.61(6) . . ?
Bi2 Cs9 In8 117.12(7) 1_655 . ?
Cs9 Cs9 In8 108.08(8) 2_666 . ?
In1 Cs9 In8 49.14(5) . . ?
Cs7 Cs9 In8 98.53(6) . . ?
Bi3 Cs9 In8 41.18(4) . . ?
Bi5 Cs9 In8 41.68(4) . . ?
Cs6 Cs9 In8 94.52(6) . . ?
In3 Cs9 Bi1 128.40(7) . 2_666 ?
Bi1 Cs9 Bi1 121.22(6) . 2_666 ?
Bi11 Cs9 Bi1 87.11(5) . 2_666 ?
Bi2 Cs9 Bi1 76.28(5) 1_655 2_666 ?
Cs9 Cs9 Bi1 54.03(6) 2_666 2_666 ?
In1 Cs9 Bi1 108.80(6) . 2_666 ?
Cs7 Cs9 Bi1 70.01(6) . 2_666 ?
Bi3 Cs9 Bi1 161.06(6) . 2_666 ?
Bi5 Cs9 Bi1 127.21(6) . 2_666 ?
Cs6 Cs9 Bi1 107.76(6) . 2_666 ?
In8 Cs9 Bi1 157.69(7) . 2_666 ?
Bi4 Cs10 Bi12 96.83(6) . 2_546 ?
Bi4 Cs10 Bi9 151.62(8) . 2_765 ?
Bi12 Cs10 Bi9 104.19(7) 2_546 2_765 ?
Bi4 Cs10 In7 129.06(7) . 1_545 ?
Bi12 Cs10 In7 45.16(5) 2_546 1_545 ?
Bi9 Cs10 In7 79.16(6) 2_765 1_545 ?
Bi4 Cs10 Bi7 100.34(6) . 1_545 ?
Bi12 Cs10 Bi7 69.48(5) 2_546 1_545 ?
Bi9 Cs10 Bi7 104.75(6) 2_765 1_545 ?
In7 Cs10 Bi7 42.46(5) 1_545 1_545 ?
Bi4 Cs10 Cs2 132.73(8) . 2_765 ?
Bi12 Cs10 Cs2 108.24(7) 2_546 2_765 ?
Bi9 Cs10 Cs2 57.36(5) 2_765 2_765 ?
In7 Cs10 Cs2 63.10(6) 1_545 2_765 ?
Bi7 Cs10 Cs2 55.73(5) 1_545 2_765 ?
Bi4 Cs10 Cs11 85.90(7) . 1_655 ?
Bi12 Cs10 Cs11 142.71(9) 2_546 1_655 ?
Bi9 Cs10 Cs11 65.82(6) 2_765 1_655 ?
In7 Cs10 Cs11 144.98(8) 1_545 1_655 ?
Bi7 Cs10 Cs11 146.76(8) 1_545 1_655 ?
Cs2 Cs10 Cs11 96.23(7) 2_765 1_655 ?
Bi4 Cs10 Bi10 84.17(6) . 1_655 ?
Bi12 Cs10 Bi10 149.08(8) 2_546 1_655 ?
Bi9 Cs10 Bi10 87.32(5) 2_765 1_655 ?
In7 Cs10 Bi10 112.02(7) 1_545 1_655 ?
Bi7 Cs10 Bi10 79.90(6) 1_545 1_655 ?
Cs2 Cs10 Bi10 54.09(5) 2_765 1_655 ?
Cs11 Cs10 Bi10 68.20(6) 1_655 1_655 ?
Bi4 Cs10 Bi9 74.69(5) . . ?
Bi12 Cs10 Bi9 88.42(6) 2_546 . ?
Bi9 Cs10 Bi9 86.91(6) 2_765 . ?
In7 Cs10 Bi9 124.00(8) 1_545 . ?
Bi7 Cs10 Bi9 156.83(7) 1_545 . ?
Cs2 Cs10 Bi9 142.94(7) 2_765 . ?
Cs11 Cs10 Bi9 56.32(5) 1_655 . ?
Bi10 Cs10 Bi9 121.23(6) 1_655 . ?
Bi4 Cs10 Cs13 53.47(5) . . ?
Bi12 Cs10 Cs13 54.31(5) 2_546 . ?
Bi9 Cs10 Cs13 154.51(8) 2_765 . ?
In7 Cs10 Cs13 75.60(6) 1_545 . ?
Bi7 Cs10 Cs13 57.48(5) 1_545 . ?
Cs2 Cs10 Cs13 112.38(7) 2_765 . ?
Cs11 Cs10 Cs13 139.30(8) 1_655 . ?
Bi10 Cs10 Cs13 105.33(7) 1_655 . ?
Bi9 Cs10 Cs13 104.27(6) . . ?
Bi4 Cs10 Cs11 125.48(8) . 2_665 ?
Bi12 Cs10 Cs11 56.60(5) 2_546 2_665 ?
Bi9 Cs10 Cs11 56.73(5) 2_765 2_665 ?
In7 Cs10 Cs11 67.61(6) 1_545 2_665 ?
Bi7 Cs10 Cs11 109.95(7) 1_545 2_665 ?
Cs2 Cs10 Cs11 101.71(7) 2_765 2_665 ?
Cs11 Cs10 Cs11 91.71(7) 1_655 2_665 ?
Bi10 Cs10 Cs11 143.92(7) 1_655 2_665 ?
Bi9 Cs10 Cs11 59.64(5) . 2_665 ?
Cs13 Cs10 Cs11 109.09(7) . 2_665 ?
Bi4 Cs10 Cs14 55.63(5) . . ?
Bi12 Cs10 Cs14 103.14(6) 2_546 . ?
Bi9 Cs10 Cs14 134.28(8) 2_765 . ?
In7 Cs10 Cs14 95.52(7) 1_545 . ?
Bi7 Cs10 Cs14 53.49(5) 1_545 . ?
Cs2 Cs10 Cs14 79.54(7) 2_765 . ?
Cs11 Cs10 Cs14 108.77(8) 1_655 . ?
Bi10 Cs10 Cs14 52.35(5) 1_655 . ?
Bi9 Cs10 Cs14 129.78(7) . . ?
Cs13 Cs10 Cs14 52.99(5) . . ?
Cs11 Cs10 Cs14 159.31(8) 2_665 . ?
Bi7 Cs11 Bi6 87.90(6) 1_455 . ?
Bi7 Cs11 In7 43.61(5) 1_455 1_455 ?
Bi6 Cs11 In7 115.45(8) . 1_455 ?
Bi7 Cs11 Bi12 105.58(7) 1_455 1_674 ?
Bi6 Cs11 Bi12 81.31(5) . 1_674 ?
In7 Cs11 Bi12 77.11(6) 1_455 1_674 ?
Bi7 Cs11 Bi9 70.17(5) 1_455 1_455 ?
Bi6 Cs11 Bi9 157.59(8) . 1_455 ?
In7 Cs11 Bi9 44.49(5) 1_455 1_455 ?
Bi12 Cs11 Bi9 99.74(7) 1_674 1_455 ?
Bi7 Cs11 Cs4 144.96(9) 1_455 . ?
Bi6 Cs11 Cs4 59.65(5) . . ?
In7 Cs11 Cs4 160.77(9) 1_455 . ?
Bi12 Cs11 Cs4 83.69(6) 1_674 . ?
Bi9 Cs11 Cs4 142.74(8) 1_455 . ?
Bi7 Cs11 Cs10 105.31(7) 1_455 1_455 ?
Bi6 Cs11 Cs10 128.84(9) . 1_455 ?
In7 Cs11 Cs10 106.98(7) 1_455 1_455 ?
Bi12 Cs11 Cs10 137.05(9) 1_674 1_455 ?
Bi9 Cs11 Cs10 64.35(6) 1_455 1_455 ?
Cs4 Cs11 Cs10 87.81(7) . 1_455 ?
Bi7 Cs11 Cs2 55.61(5) 1_455 2_675 ?
Bi6 Cs11 Cs2 54.67(5) . 2_675 ?
In7 Cs11 Cs2 62.06(6) 1_455 2_675 ?
Bi12 Cs11 Cs2 58.97(5) 1_674 2_675 ?
Bi9 Cs11 Cs2 106.55(7) 1_455 2_675 ?
Cs4 Cs11 Cs2 106.81(7) . 2_675 ?
Cs10 Cs11 Cs2 160.76(9) 1_455 2_675 ?
Bi7 Cs11 In4 107.53(7) 1_455 . ?
Bi6 Cs11 In4 41.47(4) . . ?
In7 Cs11 In4 105.56(8) 1_455 . ?
Bi12 Cs11 In4 41.47(4) 1_674 . ?
Bi9 Cs11 In4 140.48(9) 1_455 . ?
Cs4 Cs11 In4 57.63(5) . . ?
Cs10 Cs11 In4 144.72(8) 1_455 . ?
Cs2 Cs11 In4 52.85(5) 2_675 . ?
Bi7 Cs11 In2 40.93(4) 1_455 1_455 ?
Bi6 Cs11 In2 121.53(8) . 1_455 ?
In7 Cs11 In2 52.02(5) 1_455 1_455 ?
Bi12 Cs11 In2 128.91(8) 1_674 1_455 ?
Bi9 Cs11 In2 41.77(4) 1_455 1_455 ?
Cs4 Cs11 In2 147.20(9) . 1_455 ?
Cs10 Cs11 In2 66.21(6) 1_455 1_455 ?
Cs2 Cs11 In2 95.51(7) 2_675 1_455 ?
In4 Cs11 In2 148.26(8) . 1_455 ?
Bi7 Cs11 Cs8 59.65(5) 1_455 . ?
Bi6 Cs11 Cs8 68.58(6) . . ?
In7 Cs11 Cs8 101.61(7) 1_455 . ?
Bi12 Cs11 Cs8 146.13(8) 1_674 . ?
Bi9 Cs11 Cs8 102.39(7) 1_455 . ?
Cs4 Cs11 Cs8 93.70(7) . . ?
Cs10 Cs11 Cs8 76.26(7) 1_455 . ?
Cs2 Cs11 Cs8 90.08(7) 2_675 . ?
In4 Cs11 Cs8 110.02(7) . . ?
In2 Cs11 Cs8 61.94(6) 1_455 . ?
Bi7 Cs11 Bi9 154.06(7) 1_455 2_665 ?
Bi6 Cs11 Bi9 117.14(7) . 2_665 ?
In7 Cs11 Bi9 120.95(8) 1_455 2_665 ?
Bi12 Cs11 Bi9 86.02(6) 1_674 2_665 ?
Bi9 Cs11 Bi9 85.21(6) 1_455 2_665 ?
Cs4 Cs11 Bi9 57.86(5) . 2_665 ?
Cs10 Cs11 Bi9 54.54(5) 1_455 2_665 ?
Cs2 Cs11 Bi9 144.17(8) 2_675 2_665 ?
In4 Cs11 Bi9 96.56(6) . 2_665 ?
In2 Cs11 Bi9 114.03(7) 1_455 2_665 ?
Cs8 Cs11 Bi9 120.99(8) . 2_665 ?
Bi11 Cs12 Bi3 87.42(6) . 1_545 ?
Bi11 Cs12 Cs8 150.86(9) . 1_545 ?
Bi3 Cs12 Cs8 63.53(6) 1_545 1_545 ?
Bi11 Cs12 In3 42.92(5) . . ?
Bi3 Cs12 In3 129.43(8) 1_545 . ?
Cs8 Cs12 In3 163.65(9) 1_545 . ?
Bi11 Cs12 Bi6 102.32(6) . 1_545 ?
Bi3 Cs12 Bi6 73.28(5) 1_545 1_545 ?
Cs8 Cs12 Bi6 72.74(6) 1_545 1_545 ?
In3 Cs12 Bi6 118.36(7) . 1_545 ?
Bi11 Cs12 Cs14 113.24(8) . 1_455 ?
Bi3 Cs12 Cs14 145.94(8) 1_545 1_455 ?
Cs8 Cs12 Cs14 91.92(7) 1_545 1_455 ?
In3 Cs12 Cs14 71.99(7) . 1_455 ?
Bi6 Cs12 Cs14 123.95(8) 1_545 1_455 ?
Bi11 Cs12 Bi8 115.14(7) . 1_545 ?
Bi3 Cs12 Bi8 79.80(5) 1_545 1_545 ?
Cs8 Cs12 Bi8 60.07(5) 1_545 1_545 ?
In3 Cs12 Bi8 109.19(8) . 1_545 ?
Bi6 Cs12 Bi8 132.31(7) 1_545 1_545 ?
Cs14 Cs12 Bi8 67.09(6) 1_455 1_545 ?
Bi11 Cs12 Bi10 78.55(5) . . ?
Bi3 Cs12 Bi10 157.36(7) 1_545 . ?
Cs8 Cs12 Bi10 129.60(8) 1_545 . ?
In3 Cs12 Bi10 43.07(5) . . ?
Bi6 Cs12 Bi10 92.30(6) 1_545 . ?
Cs14 Cs12 Bi10 56.70(5) 1_455 . ?
Bi8 Cs12 Bi10 122.23(7) 1_545 . ?
Bi11 Cs12 Cs13 58.07(5) . . ?
Bi3 Cs12 Cs13 103.82(7) 1_545 . ?
Cs8 Cs12 Cs13 128.27(9) 1_545 . ?
In3 Cs12 Cs13 62.66(6) . . ?
Bi6 Cs12 Cs13 55.96(5) 1_545 . ?
Cs14 Cs12 Cs13 110.07(8) 1_455 . ?
Bi8 Cs12 Cs13 171.66(8) 1_545 . ?
Bi10 Cs12 Cs13 53.63(5) . . ?
Bi11 Cs12 In8 102.83(7) . 1_545 ?
Bi3 Cs12 In8 40.44(4) 1_545 1_545 ?
Cs8 Cs12 In8 53.80(6) 1_545 1_545 ?
In3 Cs12 In8 127.02(8) . 1_545 ?
Bi6 Cs12 In8 106.09(7) 1_545 1_545 ?
Cs14 Cs12 In8 106.38(7) 1_455 1_545 ?
Bi8 Cs12 In8 39.43(4) 1_545 1_545 ?
Bi10 Cs12 In8 160.61(8) . 1_545 ?
Cs13 Cs12 In8 143.24(8) . 1_545 ?
Bi11 Cs12 Cs7 61.20(6) . . ?
Bi3 Cs12 Cs7 81.68(6) 1_545 . ?
Cs8 Cs12 Cs7 109.21(8) 1_545 . ?
In3 Cs12 Cs7 67.54(6) . . ?
Bi6 Cs12 Cs7 150.87(8) 1_545 . ?
Cs14 Cs12 Cs7 85.18(7) 1_455 . ?
Bi8 Cs12 Cs7 54.11(5) 1_545 . ?
Bi10 Cs12 Cs7 106.26(7) . . ?
Cs13 Cs12 Cs7 118.53(7) . . ?
In8 Cs12 Cs7 59.67(6) 1_545 . ?
Bi11 Cs12 Cs3 54.39(5) . 1_545 ?
Bi3 Cs12 Cs3 51.90(4) 1_545 1_545 ?
Cs8 Cs12 Cs3 104.00(7) 1_545 1_545 ?
In3 Cs12 Cs3 92.35(6) . 1_545 ?
Bi6 Cs12 Cs3 55.19(5) 1_545 1_545 ?
Cs14 Cs12 Cs3 161.83(8) 1_455 1_545 ?
Bi8 Cs12 Cs3 128.62(7) 1_545 1_545 ?
Bi10 Cs12 Cs3 105.57(6) . 1_545 ?
Cs13 Cs12 Cs3 52.95(5) . 1_545 ?
In8 Cs12 Cs3 90.29(6) 1_545 1_545 ?
Cs7 Cs12 Cs3 97.51(7) . 1_545 ?
Bi4 Cs13 Bi10 82.83(5) . . ?
Bi4 Cs13 Bi12 97.05(6) . 2_546 ?
Bi10 Cs13 Bi12 102.18(6) . 2_546 ?
Bi4 Cs13 Bi6 171.71(8) . 1_545 ?
Bi10 Cs13 Bi6 100.17(6) . 1_545 ?
Bi12 Cs13 Bi6 74.79(5) 2_546 1_545 ?
Bi4 Cs13 Cs3 123.22(7) . 1_545 ?
Bi10 Cs13 Cs3 127.20(7) . 1_545 ?
Bi12 Cs13 Cs3 116.56(7) 2_546 1_545 ?
Bi6 Cs13 Cs3 60.95(5) 1_545 1_545 ?
Bi4 Cs13 Bi11 86.22(6) . . ?
Bi10 Cs13 Bi11 81.76(5) . . ?
Bi12 Cs13 Bi11 175.13(7) 2_546 . ?
Bi6 Cs13 Bi11 101.82(6) 1_545 . ?
Cs3 Cs13 Bi11 58.57(5) 1_545 . ?
Bi4 Cs13 Cs14 60.77(5) . . ?
Bi10 Cs13 Cs14 130.36(8) . . ?
Bi12 Cs13 Cs14 114.02(7) 2_546 . ?
Bi6 Cs13 Cs14 120.81(7) 1_545 . ?
Cs3 Cs13 Cs14 63.98(6) 1_545 . ?
Bi11 Cs13 Cs14 64.49(6) . . ?
Bi4 Cs13 Bi7 99.42(6) . 1_545 ?
Bi10 Cs13 Bi7 171.04(7) . 1_545 ?
Bi12 Cs13 Bi7 68.99(5) 2_546 1_545 ?
Bi6 Cs13 Bi7 76.45(5) 1_545 1_545 ?
Cs3 Cs13 Bi7 58.62(5) 1_545 1_545 ?
Bi11 Cs13 Bi7 106.99(6) . 1_545 ?
Cs14 Cs13 Bi7 57.26(5) . 1_545 ?
Bi4 Cs13 Cs2 122.23(7) . 2_665 ?
Bi10 Cs13 Cs2 56.70(5) . 2_665 ?
Bi12 Cs13 Cs2 59.85(5) 2_546 2_665 ?
Bi6 Cs13 Cs2 55.14(5) 1_545 2_665 ?
Cs3 Cs13 Cs2 114.22(7) 1_545 2_665 ?
Bi11 Cs13 Cs2 121.26(7) . 2_665 ?
Cs14 Cs13 Cs2 172.71(8) . 2_665 ?
Bi7 Cs13 Cs2 115.55(7) 1_545 2_665 ?
Bi4 Cs13 Cs12 129.36(8) . . ?
Bi10 Cs13 Cs12 62.35(5) . . ?
Bi12 Cs13 Cs12 124.13(7) 2_546 . ?
Bi6 Cs13 Cs12 58.32(5) 1_545 . ?
Cs3 Cs13 Cs12 66.41(6) 1_545 . ?
Bi11 Cs13 Cs12 55.08(5) . . ?
Cs14 Cs13 Cs12 115.27(8) . . ?
Bi7 Cs13 Cs12 120.80(7) 1_545 . ?
Cs2 Cs13 Cs12 68.65(6) 2_665 . ?
Bi4 Cs13 Cs4 60.54(5) . . ?
Bi10 Cs13 Cs4 58.95(5) . . ?
Bi12 Cs13 Cs4 55.28(5) 2_546 . ?
Bi6 Cs13 Cs4 114.34(6) 1_545 . ?
Cs3 Cs13 Cs4 171.82(8) 1_545 . ?
Bi11 Cs13 Cs4 129.58(7) . . ?
Cs14 Cs13 Cs4 117.27(7) . . ?
Bi7 Cs13 Cs4 114.56(6) 1_545 . ?
Cs2 Cs13 Cs4 63.42(5) 2_665 . ?
Cs12 Cs13 Cs4 117.75(7) . . ?
Bi4 Cs13 In3 73.99(6) . . ?
Bi10 Cs13 In3 43.07(4) . . ?
Bi12 Cs13 In3 144.22(7) 2_546 . ?
Bi6 Cs13 In3 113.49(6) 1_545 . ?
Cs3 Cs13 In3 96.36(7) 1_545 . ?
Bi11 Cs13 In3 40.26(4) . . ?
Cs14 Cs13 In3 92.10(7) . . ?
Bi7 Cs13 In3 145.89(7) 1_545 . ?
Cs2 Cs13 In3 95.14(6) 2_665 . ?
Cs12 Cs13 In3 55.40(6) . . ?
Cs4 Cs13 In3 91.69(6) . . ?
Bi5 Cs14 Bi7 151.32(8) 1_655 1_545 ?
Bi5 Cs14 Bi10 74.40(5) 1_655 1_655 ?
Bi7 Cs14 Bi10 87.23(6) 1_545 1_655 ?
Bi5 Cs14 Bi4 100.98(7) 1_655 . ?
Bi7 Cs14 Bi4 100.01(6) 1_545 . ?
Bi10 Cs14 Bi4 87.58(6) 1_655 . ?
Bi5 Cs14 Cs13 146.11(8) 1_655 . ?
Bi7 Cs14 Cs13 62.56(5) 1_545 . ?
Bi10 Cs14 Cs13 123.48(8) 1_655 . ?
Bi4 Cs14 Cs13 56.22(5) . . ?
Bi5 Cs14 Cs6 57.58(5) 1_655 . ?
Bi7 Cs14 Cs6 150.81(8) 1_545 . ?
Bi10 Cs14 Cs6 106.44(7) 1_655 . ?
Bi4 Cs14 Cs6 56.18(5) . . ?
Cs13 Cs14 Cs6 88.69(7) . . ?
Bi5 Cs14 Cs12 79.04(6) 1_655 1_655 ?
Bi7 Cs14 Cs12 73.00(6) 1_545 1_655 ?
Bi10 Cs14 Cs12 63.17(6) 1_655 1_655 ?
Bi4 Cs14 Cs12 149.87(9) . 1_655 ?
Cs13 Cs14 Cs12 133.77(8) . 1_655 ?
Cs6 Cs14 Cs12 136.16(8) . 1_655 ?
Bi5 Cs14 Cs3 129.29(8) 1_655 1_545 ?
Bi7 Cs14 Cs3 57.88(5) 1_545 1_545 ?
Bi10 Cs14 Cs3 141.83(8) 1_655 1_545 ?
Bi4 Cs14 Cs3 111.54(7) . 1_545 ?
Cs13 Cs14 Cs3 56.53(5) . 1_545 ?
Cs6 Cs14 Cs3 111.66(8) . 1_545 ?
Cs12 Cs14 Cs3 89.91(7) 1_655 1_545 ?
Bi5 Cs14 Bi11 97.76(6) 1_655 . ?
Bi7 Cs14 Bi11 105.04(6) 1_545 . ?
Bi10 Cs14 Bi11 163.63(8) 1_655 . ?
Bi4 Cs14 Bi11 79.73(5) . . ?
Cs13 Cs14 Bi11 56.65(5) . . ?
Cs6 Cs14 Bi11 57.79(5) . . ?
Cs12 Cs14 Bi11 130.35(8) 1_655 . ?
Cs3 Cs14 Bi11 53.92(5) 1_545 . ?
Bi5 Cs14 Bi8 82.46(6) 1_655 1_645 ?
Bi7 Cs14 Bi8 87.66(6) 1_545 1_645 ?
Bi10 Cs14 Bi8 118.92(7) 1_655 1_645 ?
Bi4 Cs14 Bi8 152.90(7) . 1_645 ?
Cs13 Cs14 Bi8 106.99(7) . 1_645 ?
Cs6 Cs14 Bi8 106.77(7) . 1_645 ?
Cs12 Cs14 Bi8 57.22(5) 1_655 1_645 ?
Cs3 Cs14 Bi8 51.38(5) 1_545 1_645 ?
Bi11 Cs14 Bi8 73.17(5) . 1_645 ?
Bi5 Cs14 Cs10 126.38(8) 1_655 . ?
Bi7 Cs14 Cs10 56.81(5) 1_545 . ?
Bi10 Cs14 Cs10 61.06(5) 1_655 . ?
Bi4 Cs14 Cs10 51.91(5) . . ?
Cs13 Cs14 Cs10 62.42(6) . . ?
Cs6 Cs14 Cs10 106.93(7) . . ?
Cs12 Cs14 Cs10 103.60(8) 1_655 . ?
Cs3 Cs14 Cs10 104.33(7) 1_545 . ?
Bi11 Cs14 Cs10 116.56(7) . . ?
Bi8 Cs14 Cs10 144.27(7) 1_645 . ?
Bi5 Cs14 Cs1 54.14(5) 1_655 1_655 ?
Bi7 Cs14 Cs1 132.98(8) 1_545 1_655 ?
Bi10 Cs14 Cs1 127.22(7) 1_655 1_655 ?
Bi4 Cs14 Cs1 110.99(7) . 1_655 ?
Cs13 Cs14 Cs1 107.04(7) . 1_655 ?
Cs6 Cs14 Cs1 57.31(5) . 1_655 ?
Cs12 Cs14 Cs1 93.60(7) 1_655 1_655 ?
Cs3 Cs14 Cs1 77.81(6) 1_545 1_655 ?
Bi11 Cs14 Cs1 50.51(4) . 1_655 ?
Bi8 Cs14 Cs1 49.61(4) 1_645 1_655 ?
Cs10 Cs14 Cs1 162.62(8) . 1_655 ?

loop_
_geom_bond_atom_site_label_1
_geom_bond_atom_site_label_2
_geom_bond_distance
_geom_bond_site_symmetry_2
_geom_bond_publ_flag
Bi1 In8 3.025(3) . ?
Bi1 In1 3.052(3) . ?
Bi1 In5 3.063(3) . ?
Bi1 Cs9 3.843(3) . ?
Bi1 Cs1 3.876(2) 2_566 ?
Bi1 Cs5 4.120(3) 2_576 ?
Bi1 Cs7 4.124(3) 1_565 ?
Bi1 Cs5 4.186(3) 1_655 ?
Bi1 Cs9 4.376(3) 2_666 ?
Bi2 In1 2.993(3) 2_566 ?
Bi2 In1 3.003(3) . ?
Bi2 In5 3.085(3) . ?
Bi2 Cs6 3.815(3) 1_455 ?
Bi2 Cs9 3.913(3) 1_455 ?
Bi2 Cs5 3.948(3) . ?
Bi2 Cs7 4.070(3) 2_566 ?
Bi2 Cs1 4.086(2) 2_566 ?
Bi2 Cs1 4.158(3) . ?
Bi3 In8 2.952(2) . ?
Bi3 In6 3.015(3) . ?
Bi3 In3 3.105(3) . ?
Bi3 Cs6 3.771(2) . ?
Bi3 Cs3 3.774(2) . ?
Bi3 Cs5 3.940(3) 1_655 ?
Bi3 Cs12 3.993(3) 1_565 ?
Bi3 Cs9 4.129(3) . ?
Bi3 Cs8 4.212(3) . ?
Bi4 In2 2.918(3) . ?
Bi4 In6 2.956(3) . ?
Bi4 Cs13 3.821(3) . ?
Bi4 Cs10 3.825(3) . ?
Bi4 Cs6 3.844(3) . ?
Bi4 Cs8 3.920(3) 1_655 ?
Bi4 Cs14 4.012(3) . ?
Bi4 Cs3 4.090(3) . ?
Bi4 Cs4 4.134(3) . ?
Bi5 In1 2.970(3) . ?
Bi5 In8 2.990(3) . ?
Bi5 In3 3.052(3) . ?
Bi5 Cs14 3.754(3) 1_455 ?
Bi5 Cs6 3.821(2) 1_455 ?
Bi5 Cs1 3.899(2) . ?
Bi5 Cs7 3.989(3) . ?
Bi5 Cs9 4.137(2) . ?
Bi5 Cs8 4.340(3) . ?
Bi6 In4 2.989(3) . ?
Bi6 In6 3.018(3) . ?
Bi6 In2 3.060(3) . ?
Bi6 Cs2 3.825(2) 2_675 ?
Bi6 Cs13 3.938(3) 1_565 ?
Bi6 Cs3 4.009(2) . ?
Bi6 Cs11 4.015(3) . ?
Bi6 Cs12 4.044(3) 1_565 ?
Bi6 Cs4 4.093(3) . ?
Bi7 In2 2.944(3) . ?
Bi7 In7 2.971(3) . ?
Bi7 Cs2 3.869(2) 2_775 ?
Bi7 Cs14 3.971(3) 1_565 ?
Bi7 Cs11 3.973(3) 1_655 ?
Bi7 Cs3 3.998(2) . ?
Bi7 Cs10 4.135(3) 1_565 ?
Bi7 Cs13 4.190(3) 1_565 ?
Bi7 Cs8 4.203(3) 1_655 ?
Bi8 In8 2.936(3) . ?
Bi8 In5 2.996(3) . ?
Bi8 Cs3 3.871(2) 1_455 ?
Bi8 Cs1 3.886(3) 1_565 ?
Bi8 Cs7 3.957(3) 1_565 ?
Bi8 Cs8 4.124(3) . ?
Bi8 Cs6 4.175(3) 1_455 ?
Bi8 Cs5 4.174(3) . ?
Bi8 Cs12 4.222(3) 1_565 ?
Bi8 Cs14 4.626(3) 1_465 ?
Bi9 In2 3.036(3) . ?
Bi9 In4 3.047(3) . ?
Bi9 In7 3.079(3) . ?
Bi9 Cs4 3.895(3) . ?
Bi9 Cs2 3.913(2) . ?
Bi9 Cs10 4.008(3) 2_765 ?
Bi9 Cs11 4.108(3) 1_655 ?
Bi9 Cs4 4.214(3) 2_665 ?
Bi9 Cs10 4.450(3) . ?
Bi9 Cs11 4.489(3) 2_665 ?
Bi10 In6 2.970(3) . ?
Bi10 In3 3.057(3) . ?
Bi10 Cs8 3.788(3) . ?
Bi10 Cs13 3.880(3) . ?
Bi10 Cs2 3.900(3) 2_665 ?
Bi10 Cs14 3.998(3) 1_455 ?
Bi10 Cs4 4.060(3) . ?
Bi10 Cs12 4.268(3) . ?
Bi10 Cs10 4.420(3) 1_455 ?
Bi11 In3 2.896(3) . ?
Bi11 Cs1 3.832(2) 1_655 ?
Bi11 Cs12 3.863(3) . ?
Bi11 Cs9 3.893(3) . ?
Bi11 Cs3 3.896(3) 1_545 ?
Bi11 Cs13 3.998(3) . ?
Bi11 Cs6 4.094(3) . ?
Bi11 Cs5 4.121(3) 1_645 ?
Bi11 Cs7 4.270(3) . ?
Bi11 Cs14 4.319(3) . ?
Bi12 In4 3.002(3) 2_556 ?
Bi12 In4 3.002(3) 1_436 ?
Bi12 In7 3.067(3) 2_556 ?
Bi12 Cs4 3.839(3) 2_546 ?
Bi12 Cs13 3.902(3) 2_546 ?
Bi12 Cs10 3.911(3) 2_546 ?
Bi12 Cs11 4.065(3) 1_436 ?
Bi12 Cs2 4.105(2) 1_436 ?
Bi12 Cs2 4.121(3) 2_556 ?
In1 Bi2 2.993(3) 2_566 ?
In1 Cs1 3.838(3) . ?
In1 Cs1 4.043(3) 2_566 ?
In1 Cs9 4.066(3) . ?
In1 Cs7 4.424(4) . ?
In2 Cs3 3.767(3) . ?
In2 Cs4 4.074(3) . ?
In2 Cs11 4.379(3) 1_655 ?
In2 Cs8 4.537(3) 1_655 ?
In3 In6 3.349(3) . ?
In3 Cs9 3.833(3) . ?
In3 Cs12 4.040(4) . ?
In3 Cs13 4.360(3) . ?
In3 Cs6 4.450(3) . ?
In4 Bi12 3.002(3) 2_556 ?
In4 Bi12 3.002(3) 1_674 ?
In4 Cs2 3.860(3) 2_675 ?
In4 Cs2 4.057(3) . ?
In4 Cs4 4.139(3) . ?
In4 Cs11 4.375(3) . ?
In4 Cs4 4.528(3) 2_665 ?
In5 In5 3.004(5) 2_576 ?
In5 Cs1 3.855(3) 2_566 ?
In5 Cs7 4.053(3) 1_565 ?
In5 Cs5 4.094(3) . ?
In5 Cs1 4.246(3) 1_565 ?
In6 Cs4 3.755(3) . ?
In6 Cs8 4.071(3) . ?
In6 Cs3 4.156(3) . ?
In6 Cs13 4.387(3) . ?
In7 In7 2.976(4) 2_775 ?
In7 Bi12 3.067(3) 2_556 ?
In7 Cs2 3.892(3) . ?
In7 Cs11 4.024(4) 1_655 ?
In7 Cs10 4.068(4) 1_565 ?
In7 Cs2 4.296(3) 2_775 ?
In8 Cs8 3.851(3) . ?
In8 Cs9 4.259(3) . ?
In8 Cs7 4.438(4) 1_565 ?
In8 Cs12 4.457(3) 1_565 ?
Cs1 Bi11 3.832(2) 1_455 ?
Cs1 In5 3.855(3) 2_566 ?
Cs1 Bi1 3.876(2) 2_566 ?
Cs1 Bi8 3.886(3) 1_545 ?
Cs1 In1 4.043(3) 2_566 ?
Cs1 Bi2 4.086(2) 2_566 ?
Cs1 Cs5 4.145(3) 1_545 ?
Cs1 Cs6 4.234(3) 1_455 ?
Cs1 In5 4.246(3) 1_545 ?
Cs2 Bi6 3.825(2) 2_675 ?
Cs2 In4 3.860(3) 2_675 ?
Cs2 Bi7 3.868(2) 2_775 ?
Cs2 Bi10 3.900(3) 2_665 ?
Cs2 Bi12 4.105(2) 1_674 ?
Cs2 Bi12 4.121(3) 2_556 ?
Cs2 Cs10 4.141(3) 2_765 ?
Cs2 In7 4.296(3) 2_775 ?
Cs2 Cs13 4.297(3) 2_665 ?
Cs3 Bi8 3.871(2) 1_655 ?
Cs3 Bi11 3.896(3) 1_565 ?
Cs3 Cs13 3.966(3) 1_565 ?
Cs3 Cs6 4.165(3) . ?
Cs3 Cs14 4.273(3) 1_565 ?
Cs3 Cs8 4.401(3) 1_655 ?
Cs4 Bi12 3.839(3) 2_546 ?
Cs4 Cs4 4.183(5) 2_665 ?
Cs4 Cs11 4.208(4) . ?
Cs4 Bi9 4.214(3) 2_665 ?
Cs4 Cs13 4.332(3) . ?
Cs5 Bi3 3.940(3) 1_455 ?
Cs5 Bi1 4.120(3) 2_576 ?
Cs5 Bi11 4.121(3) 1_465 ?
Cs5 Cs1 4.145(3) 1_565 ?
Cs5 Cs7 4.175(4) 1_465 ?
Cs5 Bi1 4.185(3) 1_455 ?
Cs5 Cs3 4.503(3) 1_455 ?
Cs5 Cs6 4.573(4) 1_455 ?
Cs5 Cs7 4.691(4) 2_566 ?
Cs6 Bi2 3.815(3) 1_655 ?
Cs6 Bi5 3.821(2) 1_655 ?
Cs6 Cs14 4.147(4) . ?
Cs6 Bi8 4.175(3) 1_655 ?
Cs6 Cs9 4.227(3) . ?
Cs6 Cs1 4.234(3) 1_655 ?
Cs6 Cs8 4.389(3) 1_655 ?
Cs7 Bi8 3.957(3) 1_545 ?
Cs7 In5 4.053(3) 1_545 ?
Cs7 Bi2 4.070(3) 2_566 ?
Cs7 Cs9 4.089(3) . ?
Cs7 Bi1 4.124(3) 1_545 ?
Cs7 Cs5 4.175(4) 1_645 ?
Cs7 In8 4.438(4) 1_545 ?
Cs7 Cs12 4.464(4) . ?
Cs8 Bi4 3.920(3) 1_455 ?
Cs8 Cs12 4.008(4) 1_565 ?
Cs8 Bi7 4.203(3) 1_455 ?
Cs8 Cs6 4.389(3) 1_455 ?
Cs8 Cs3 4.401(3) 1_455 ?
Cs8 Cs11 4.439(4) . ?
Cs9 Bi2 3.913(3) 1_655 ?
Cs9 Cs9 4.060(5) 2_666 ?
Cs9 Bi1 4.376(3) 2_666 ?
Cs10 Bi12 3.912(3) 2_546 ?
Cs10 Bi9 4.008(3) 2_765 ?
Cs10 In7 4.068(4) 1_545 ?
Cs10 Bi7 4.135(3) 1_545 ?
Cs10 Cs2 4.141(3) 2_765 ?
Cs10 Cs11 4.246(4) 1_655 ?
Cs10 Bi10 4.419(3) 1_655 ?
Cs10 Cs13 4.548(3) . ?
Cs10 Cs11 4.575(4) 2_665 ?
Cs10 Cs14 4.634(4) . ?
Cs11 Bi7 3.973(3) 1_455 ?
Cs11 In7 4.024(4) 1_455 ?
Cs11 Bi12 4.066(3) 1_674 ?
Cs11 Bi9 4.108(3) 1_455 ?
Cs11 Cs10 4.246(4) 1_455 ?
Cs11 Cs2 4.297(4) 2_675 ?
Cs11 In2 4.379(3) 1_455 ?
Cs11 Bi9 4.489(3) 2_665 ?
Cs12 Bi3 3.993(3) 1_545 ?
Cs12 Cs8 4.008(4) 1_545 ?
Cs12 Bi6 4.044(3) 1_545 ?
Cs12 Cs14 4.148(4) 1_455 ?
Cs12 Bi8 4.222(3) 1_545 ?
Cs12 Cs13 4.332(3) . ?
Cs12 In8 4.457(3) 1_545 ?
Cs12 Cs3 4.554(3) 1_545 ?
Cs13 Bi12 3.902(3) 2_546 ?
Cs13 Bi6 3.938(3) 1_545 ?
Cs13 Cs3 3.966(3) 1_545 ?
Cs13 Cs14 4.096(3) . ?
Cs13 Bi7 4.190(3) 1_545 ?
Cs13 Cs2 4.297(3) 2_665 ?
Cs14 Bi5 3.754(3) 1_655 ?
Cs14 Bi7 3.971(3) 1_545 ?
Cs14 Bi10 3.998(3) 1_655 ?
Cs14 Cs12 4.148(4) 1_655 ?
Cs14 Cs3 4.273(3) 1_545 ?
Cs14 Bi8 4.626(3) 1_645 ?
Cs14 Cs1 4.637(3) 1_655 ?
